data_1543835
loop_
_publ_author_name
'Naito, Wakana'
'Yasuda, Nobuhiro'
'Morimoto, Tatsuki'
'Shigeta, Yasuteru'
'Takaya, Hikaru'
'Hisaki, Ichiro'
'Maeda, Hiromitsu'

_publ_section_title
;
 Doubly N-Methylated Porphyrinoids.
;
_journal_issue 12
_journal_name_full 'Organic letters'
_journal_page_first 3006
_journal_page_last 3009
_journal_paper_doi 10.1021/acs.orglett.6b01377
_journal_volume 18
_journal_year 2016
_chemical_formula_moiety 'C31 H11 F15 N2 O2'
_chemical_formula_sum 'C31 H11 F15 N2 O2'
_chemical_formula_weight 728.42
_chemical_name_systematic
; 
 ? 
;
_space_group_IT_number 14
_symmetry_cell_setting monoclinic
_symmetry_Int_Tables_number 14
_symmetry_space_group_name_Hall '-P 2ybc'
_symmetry_space_group_name_H-M 'P 1 21/c 1'
_atom_sites_solution_hydrogens geom
_atom_sites_solution_primary direct
_atom_sites_solution_secondary difmap
_audit_creation_method SHELXL-97
_cell_angle_alpha 90.00
_cell_angle_beta 116.512(15)
_cell_angle_gamma 90.00
_cell_formula_units_Z 16
_cell_length_a 29.637(7)
_cell_length_b 11.513(2)
_cell_length_c 36.067(7)
_cell_measurement_reflns_used 5958
_cell_measurement_temperature 93(2)
_cell_measurement_theta_max 68.2
_cell_measurement_theta_min 25.2
_cell_volume 11012(4)
_computing_structure_refinement 'SHELXL-97 (Sheldrick, 1997)'
_computing_structure_solution 'SHELXS-97 (Sheldrick, 1990)'
_diffrn_ambient_temperature 93(2)
_diffrn_detector_area_resol_mean 5.8140
_diffrn_measured_fraction_theta_full 0.994
_diffrn_measured_fraction_theta_max 0.994
_diffrn_measurement_device_type 'Rigaku XtaLAB P200'
_diffrn_measurement_method \w
_diffrn_radiation_monochromator graphite
_diffrn_radiation_source 'fine-focus sealed tube'
_diffrn_radiation_type 'Cu K\a'
_diffrn_radiation_wavelength 1.54187
_diffrn_reflns_av_R_equivalents 0.0406
_diffrn_reflns_av_sigmaI/netI 0.0228
_diffrn_reflns_limit_h_max 35
_diffrn_reflns_limit_h_min -35
_diffrn_reflns_limit_k_max 13
_diffrn_reflns_limit_k_min -13
_diffrn_reflns_limit_l_max 43
_diffrn_reflns_limit_l_min -43
_diffrn_reflns_number 132734
_diffrn_reflns_theta_full 68.48
_diffrn_reflns_theta_max 68.48
_diffrn_reflns_theta_min 6.68
_exptl_absorpt_coefficient_mu 1.630
_exptl_absorpt_correction_T_max 0.9377
_exptl_absorpt_correction_T_min 0.8039
_exptl_absorpt_correction_type multi-scan
_exptl_absorpt_process_details 'REQAB (Rigaku, 1998)'
_exptl_crystal_colour colorless
_exptl_crystal_density_diffrn 1.757
_exptl_crystal_density_method 'not measured'
_exptl_crystal_description prism
_exptl_crystal_F_000 5792
_exptl_crystal_size_max 0.14
_exptl_crystal_size_mid 0.08
_exptl_crystal_size_min 0.04
_refine_diff_density_max 1.441
_refine_diff_density_min -0.686
_refine_diff_density_rms 0.160
_refine_ls_extinction_method none
_refine_ls_goodness_of_fit_ref 1.019
_refine_ls_hydrogen_treatment constr
_refine_ls_matrix_type full
_refine_ls_number_parameters 1801
_refine_ls_number_reflns 20133
_refine_ls_number_restraints 576
_refine_ls_restrained_S_all 1.009
_refine_ls_R_factor_all 0.1076
_refine_ls_R_factor_gt 0.0773
_refine_ls_shift/su_max 0.000
_refine_ls_shift/su_mean 0.000
_refine_ls_structure_factor_coef Fsqd
_refine_ls_weighting_details 'calc w=1/[s^2^(Fo^2^)+(0.1650P)^2^+0.0000P] where P=(Fo^2^+2Fc^2^)/3'
_refine_ls_weighting_scheme calc
_refine_ls_wR_factor_gt 0.2007
_refine_ls_wR_factor_ref 0.2329
_reflns_number_gt 11555
_reflns_number_total 20133
_reflns_threshold_expression >2sigma(I)
_cod_depositor_comments
;

2019-01-18
Z value and formula fixed to values more according to usual
chemical conventions.                 miguel
;
_cod_original_formula_sum 'C124 H44 F60 N8 O8'
_cod_original_formula_weight 2913.67
_cod_original_formula_moiety '4(C31 H11 F15 N2 O2) '
_cod_original_formula_units_Z 4
_cod_data_source_file ol6b01377_si_002.cif
_cod_data_source_block 50319m3
_cod_original_sg_symbol_H-M 'P 21/c'
_cod_database_code 1543835

loop_
_symmetry_equiv_pos_as_xyz
'x, y, z'
'-x, y+1/2, -z+1/2'
'-x, -y, -z'
'x, -y-1/2, z-1/2'

loop_
_atom_site_label
_atom_site_type_symbol
_atom_site_fract_x
_atom_site_fract_y
_atom_site_fract_z
_atom_site_U_iso_or_equiv
_atom_site_adp_type
_atom_site_occupancy
_atom_site_symmetry_multiplicity
_atom_site_calc_flag
_atom_site_refinement_flags
O1 O -0.05785(12) 0.8292(3) 0.47242(10) 0.0250(8) Uani 1 1 d .
O2 O 0.06709(17) 0.9153(4) 0.26423(12) 0.0571(12) Uani 1 1 d .
O3 O -0.06468(12) 0.3274(3) 0.46839(10) 0.0198(7) Uani 1 1 d .
O4 O 0.05396(14) 0.4311(3) 0.26381(10) 0.0400(9) Uani 1 1 d .
O5 O 0.44221(12) 0.4194(3) 0.47239(10) 0.0252(8) Uani 1 1 d .
O6 O 0.56833(16) 0.3335(4) 0.26479(11) 0.0542(12) Uani 1 1 d .
O7 O 0.44683(13) 0.3196(3) 0.23669(10) 0.0386(9) Uani 1 1 d .
O8 O 0.56459(12) 0.4231(3) 0.03156(10) 0.0205(8) Uani 1 1 d .
N1 N 0.01583(13) 0.8323(4) 0.43702(11) 0.0110(8) Uani 1 1 d .
N2 N 0.08267(14) 0.8539(4) 0.34811(12) 0.0161(5) Uani 1 1 d U
N3 N 0.01376(13) 0.3304(4) 0.43699(11) 0.0125(9) Uani 1 1 d U
N4 N 0.07704(12) 0.3622(3) 0.34881(11) 0.0138(7) Uani 1 1 d .
N5 N 0.51645(13) 0.4188(4) 0.43732(11) 0.0121(8) Uani 1 1 d U
N6 N 0.58305(13) 0.3970(4) 0.34843(11) 0.0149(7) Uani 1 1 d .
N7 N 0.42324(12) 0.3878(3) 0.15144(10) 0.0128(7) Uani 1 1 d U
N8 N 0.48682(13) 0.4188(4) 0.06337(11) 0.0114(8) Uani 1 1 d U
F1 F -0.13373(7) 0.94560(17) 0.38264(6) 0.0299(5) Uani 1 1 d .
F2 F -0.23140(7) 0.89846(18) 0.33198(6) 0.0332(5) Uani 1 1 d .
F3 F -0.26909(8) 0.6825(2) 0.33320(7) 0.0268(5) Uani 1 1 d .
F4 F -0.20807(8) 0.51597(19) 0.38233(6) 0.0329(5) Uani 1 1 d .
F5 F -0.10990(7) 0.56293(17) 0.43322(6) 0.0305(5) Uani 1 1 d .
F6 F 0.17616(9) 0.9805(2) 0.46344(8) 0.0167(6) Uani 1 1 d .
F7 F 0.25366(9) 0.9241(3) 0.53582(8) 0.0212(7) Uani 1 1 d .
F8 F 0.25281(10) 0.7193(3) 0.57345(8) 0.0236(7) Uani 1 1 d .
F9 F 0.17241(10) 0.5746(3) 0.53736(8) 0.0220(7) Uani 1 1 d .
F10 F 0.09613(9) 0.6267(2) 0.46434(8) 0.0176(6) Uani 1 1 d .
F11 F 0.19133(8) 0.8186(2) 0.29768(7) 0.0362(5) Uani 1 1 d .
F12 F 0.22771(7) 0.6744(2) 0.25811(7) 0.0375(5) Uani 1 1 d .
F13 F 0.16454(9) 0.5247(2) 0.20045(7) 0.0396(6) Uani 1 1 d .
F14 F 0.06623(11) 0.5170(3) 0.18280(9) 0.0315(7) Uani 1 1 d .
F15 F 0.02880(10) 0.6642(3) 0.22083(9) 0.0321(7) Uani 1 1 d .
F16 F -0.12141(7) 0.40350(18) 0.35653(7) 0.0323(5) Uani 1 1 d .
F17 F -0.21536(7) 0.35381(19) 0.29994(6) 0.0353(5) Uani 1 1 d .
F18 F -0.26967(8) 0.1860(2) 0.31585(8) 0.0341(6) Uani 1 1 d .
F19 F -0.22818(7) 0.07080(19) 0.38867(6) 0.0290(5) Uani 1 1 d .
F20 F -0.13272(7) 0.11582(17) 0.44451(6) 0.0239(4) Uani 1 1 d .
F21 F 0.17560(9) 0.4814(2) 0.46248(8) 0.0167(6) Uani 1 1 d .
F22 F 0.25396(9) 0.4314(3) 0.53517(8) 0.0203(6) Uani 1 1 d .
F23 F 0.25494(10) 0.2309(3) 0.57522(8) 0.0230(7) Uani 1 1 d .
F24 F 0.17592(10) 0.0812(3) 0.54058(8) 0.0222(7) Uani 1 1 d .
F25 F 0.09876(9) 0.1266(2) 0.46725(8) 0.0184(6) Uani 1 1 d .
F26 F 0.17104(7) 0.40474(19) 0.28002(6) 0.0319(5) Uani 1 1 d .
F27 F 0.21175(7) 0.28427(19) 0.23757(7) 0.0346(5) Uani 1 1 d .
F28 F 0.16301(7) 0.0953(2) 0.19308(7) 0.0297(5) Uani 1 1 d .
F29 F 0.07373(10) 0.0284(3) 0.18932(9) 0.0265(6) Uani 1 1 d .
F30 F 0.03271(10) 0.1506(3) 0.23111(9) 0.0299(7) Uani 1 1 d .
F31 F 0.39043(7) 0.68741(17) 0.43241(6) 0.0306(5) Uani 1 1 d .
F32 F 0.29223(7) 0.73429(18) 0.38169(6) 0.0318(5) Uani 1 1 d .
F33 F 0.23125(8) 0.5668(2) 0.33324(7) 0.0273(6) Uani 1 1 d .
F34 F 0.26874(7) 0.35059(17) 0.33218(6) 0.0331(5) Uani 1 1 d .
F35 F 0.36637(7) 0.30384(17) 0.38297(6) 0.0289(5) Uani 1 1 d .
F36 F 0.59775(10) 0.6223(2) 0.46584(8) 0.0187(6) Uani 1 1 d .
F37 F 0.67393(10) 0.6694(3) 0.53977(8) 0.0227(7) Uani 1 1 d .
F38 F 0.75320(10) 0.5207(3) 0.57517(8) 0.0239(7) Uani 1 1 d .
F39 F 0.75345(9) 0.3199(3) 0.53575(8) 0.0210(7) Uani 1 1 d .
F40 F 0.67622(9) 0.2691(2) 0.46236(8) 0.0168(6) Uani 1 1 d .
F41 F 0.52885(10) 0.5852(3) 0.22115(9) 0.0322(7) Uani 1 1 d .
F42 F 0.56566(11) 0.7328(3) 0.18277(9) 0.0324(7) Uani 1 1 d .
F43 F 0.66402(9) 0.7262(2) 0.20022(7) 0.0389(6) Uani 1 1 d .
F44 F 0.72747(7) 0.5777(2) 0.25782(7) 0.0371(5) Uani 1 1 d .
F45 F 0.69177(8) 0.4327(2) 0.29763(7) 0.0357(5) Uani 1 1 d .
F46 F 0.32910(7) 0.34570(18) 0.21993(6) 0.0302(5) Uani 1 1 d .
F47 F 0.28816(7) 0.46607(19) 0.26217(7) 0.0337(5) Uani 1 1 d .
F48 F 0.33655(7) 0.6554(2) 0.30661(7) 0.0297(5) Uani 1 1 d .
F49 F 0.42614(10) 0.7221(3) 0.31084(8) 0.0255(6) Uani 1 1 d .
F50 F 0.46751(10) 0.5997(3) 0.26920(9) 0.0294(7) Uani 1 1 d .
F51 F 0.32442(9) 0.2687(2) 0.03645(8) 0.0158(6) Uani 1 1 d .
F52 F 0.24594(9) 0.3245(3) -0.03520(8) 0.0200(7) Uani 1 1 d .
F53 F 0.24545(10) 0.5294(3) -0.07354(8) 0.0226(7) Uani 1 1 d .
F54 F 0.32580(10) 0.6752(3) -0.03807(8) 0.0215(7) Uani 1 1 d .
F55 F 0.40276(9) 0.6239(2) 0.03444(8) 0.0181(6) Uani 1 1 d .
F56 F 0.62238(7) 0.34744(18) 0.14387(6) 0.0321(5) Uani 1 1 d .
F57 F 0.71613(7) 0.3985(2) 0.20008(6) 0.0358(5) Uani 1 1 d .
F58 F 0.76988(9) 0.5663(2) 0.18329(8) 0.0346(6) Uani 1 1 d .
F59 F 0.72796(7) 0.67994(19) 0.11037(6) 0.0291(5) Uani 1 1 d .
F60 F 0.63224(7) 0.63377(17) 0.05486(5) 0.0229(4) Uani 1 1 d .
C1 C -0.15185(12) 0.8385(3) 0.38270(11) 0.0196(7) Uani 1 1 d .
C2 C -0.20169(12) 0.8161(3) 0.35703(10) 0.0201(7) Uani 1 1 d .
C3 C -0.22091(16) 0.7063(4) 0.35719(13) 0.0195(10) Uani 1 1 d .
C4 C -0.18994(15) 0.6222(4) 0.38290(13) 0.0174(9) Uani 1 1 d .
C5 C -0.13976(14) 0.6478(4) 0.40877(12) 0.0179(9) Uani 1 1 d .
C6 C -0.12008(17) 0.7562(4) 0.40945(14) 0.0141(10) Uani 1 1 d .
C7 C -0.06633(17) 0.7924(5) 0.43852(15) 0.0145(10) Uani 1 1 d .
C8 C -0.03137(17) 0.7805(4) 0.42131(14) 0.0147(10) Uani 1 1 d .
C9 C -0.03762(18) 0.7149(5) 0.38694(15) 0.0189(11) Uani 1 1 d .
H1 H -0.0664 0.6702 0.3700 0.023 Uiso 1 1 calc R
C10 C 0.00629(17) 0.7269(5) 0.38201(15) 0.0191(11) Uani 1 1 d .
H2 H 0.0130 0.6910 0.3613 0.023 Uiso 1 1 calc R
C11 C 0.03800(16) 0.8005(5) 0.41272(14) 0.0132(10) Uani 1 1 d .
C12 C 0.08977(16) 0.8433(5) 0.42001(13) 0.0127(11) Uani 1 1 d .
H3 H 0.0886 0.9301 0.4190 0.015 Uiso 1 1 calc R
C13 C 0.13230(16) 0.8080(4) 0.46164(13) 0.0109(7) Uani 1 1 d .
C14 C 0.13374(16) 0.7044(4) 0.48180(14) 0.0127(8) Uani 1 1 d .
C15 C 0.17354(17) 0.6747(4) 0.51948(14) 0.0166(8) Uani 1 1 d .
C16 C 0.21415(16) 0.7487(4) 0.53763(14) 0.0160(8) Uani 1 1 d .
C17 C 0.21449(17) 0.8516(4) 0.51843(14) 0.0144(8) Uani 1 1 d .
C18 C 0.17419(16) 0.8794(4) 0.48119(14) 0.0129(8) Uani 1 1 d .
C19 C 0.10187(18) 0.8017(5) 0.38576(14) 0.0153(6) Uani 1 1 d U
C20 C 0.13092(17) 0.7074(4) 0.38595(14) 0.0163(6) Uani 1 1 d U
H4 H 0.1487 0.6562 0.4085 0.020 Uiso 1 1 calc R
C21 C 0.12907(16) 0.7021(4) 0.34666(13) 0.0164(6) Uani 1 1 d U
H5 H 0.1454 0.6463 0.3375 0.020 Uiso 1 1 calc R
C22 C 0.09912(17) 0.7928(4) 0.32349(14) 0.0164(6) Uani 1 1 d U
C23 C 0.08935(18) 0.8290(5) 0.28217(15) 0.0266(12) Uani 1 1 d .
C24 C 0.10928(18) 0.7457(4) 0.26009(14) 0.0219(11) Uani 1 1 d .
C25 C 0.15994(13) 0.7457(4) 0.26878(11) 0.0254(8) Uani 1 1 d .
C26 C 0.17869(12) 0.6737(4) 0.24888(11) 0.0263(8) Uani 1 1 d .
C27 C 0.14652(15) 0.5971(4) 0.21955(12) 0.0273(9) Uani 1 1 d .
C28 C 0.09624(19) 0.5939(5) 0.21066(15) 0.0234(11) Uani 1 1 d .
C29 C 0.07826(18) 0.6686(5) 0.23059(15) 0.0219(12) Uani 1 1 d .
C30 C 0.03434(17) 0.9187(4) 0.47023(14) 0.0159(11) Uani 1 1 d .
H6 H 0.0109 0.9242 0.4826 0.024 Uiso 1 1 calc R
H7 H 0.0368 0.9944 0.4589 0.024 Uiso 1 1 calc R
H8 H 0.0677 0.8954 0.4915 0.024 Uiso 1 1 calc R
C31 C 0.04842(16) 0.9533(4) 0.33526(14) 0.0207(8) Uani 1 1 d U
H9 H 0.0403 0.9740 0.3066 0.031 Uiso 1 1 calc R
H10 H 0.0646 1.0194 0.3535 0.031 Uiso 1 1 calc R
H11 H 0.0173 0.9331 0.3371 0.031 Uiso 1 1 calc R
C32 C -0.15264(14) 0.1772(4) 0.40944(12) 0.0167(8) Uani 1 1 d .
C33 C -0.20126(16) 0.1511(4) 0.38063(14) 0.0205(10) Uani 1 1 d .
C34 C -0.22261(16) 0.2101(4) 0.34381(14) 0.0233(10) Uani 1 1 d .
C35 C -0.19515(12) 0.2957(3) 0.33530(11) 0.0259(8) Uani 1 1 d .
C36 C -0.14659(13) 0.3184(3) 0.36490(12) 0.0230(8) Uani 1 1 d .
C37 C -0.12392(17) 0.2606(4) 0.40269(15) 0.0156(10) Uani 1 1 d .
C38 C -0.07112(17) 0.2921(5) 0.43488(15) 0.0144(10) Uani 1 1 d .
C39 C -0.03288(17) 0.2765(4) 0.42061(14) 0.0154(10) Uani 1 1 d U
C40 C -0.03643(18) 0.2055(5) 0.38816(15) 0.0179(10) Uani 1 1 d U
H12 H -0.0643 0.1581 0.3713 0.021 Uiso 1 1 calc R
C41 C 0.00866(17) 0.2170(5) 0.38493(15) 0.0182(10) Uani 1 1 d U
H13 H 0.0173 0.1779 0.3658 0.022 Uiso 1 1 calc R
C42 C 0.03815(16) 0.2954(5) 0.41464(14) 0.0132(10) Uani 1 1 d U
C43 C 0.08901(15) 0.3439(5) 0.42177(13) 0.0125(11) Uani 1 1 d .
H14 H 0.0864 0.4305 0.4217 0.015 Uiso 1 1 calc R
C44 C 0.13285(17) 0.3090(4) 0.46277(14) 0.0121(6) Uani 1 1 d U
C45 C 0.13544(17) 0.2066(5) 0.48393(14) 0.0129(6) Uani 1 1 d U
C46 C 0.17573(17) 0.1806(4) 0.52174(14) 0.0144(6) Uani 1 1 d U
C47 C 0.21576(17) 0.2563(4) 0.53922(14) 0.0147(6) Uani 1 1 d U
C48 C 0.21526(17) 0.3577(4) 0.51876(14) 0.0133(6) Uani 1 1 d U
C49 C 0.17435(16) 0.3818(4) 0.48122(14) 0.0125(6) Uani 1 1 d U
C50 C 0.10080(17) 0.3108(4) 0.38670(14) 0.0148(8) Uani 1 1 d .
C51 C 0.13401(16) 0.2274(4) 0.38604(13) 0.0177(9) Uani 1 1 d .
H15 H 0.1554 0.1795 0.4085 0.021 Uiso 1 1 calc R
C52 C 0.12995(15) 0.2275(4) 0.34590(13) 0.0175(9) Uani 1 1 d .
H16 H 0.1481 0.1788 0.3360 0.021 Uiso 1 1 calc R
C53 C 0.09494(15) 0.3109(4) 0.32325(13) 0.0156(9) Uani 1 1 d .
C54 C 0.08079(17) 0.3488(4) 0.28134(14) 0.0199(10) Uani 1 1 d .
C55 C 0.10255(16) 0.2768(4) 0.25802(13) 0.0175(10) Uani 1 1 d .
C56 C 0.07801(18) 0.1815(5) 0.23432(14) 0.0177(10) Uani 1 1 d .
C57 C 0.09831(18) 0.1188(5) 0.21314(14) 0.0185(10) Uani 1 1 d .
C58 C 0.14370(13) 0.1538(3) 0.21479(11) 0.0207(8) Uani 1 1 d .
C59 C 0.16855(12) 0.2502(3) 0.23722(11) 0.0225(7) Uani 1 1 d .
C60 C 0.14742(12) 0.3106(3) 0.25860(10) 0.0206(7) Uani 1 1 d .
C61 C 0.03021(17) 0.4203(4) 0.46883(14) 0.0173(11) Uani 1 1 d U
H17 H 0.0057 0.4271 0.4801 0.026 Uiso 1 1 calc R
H18 H 0.0327 0.4947 0.4567 0.026 Uiso 1 1 calc R
H19 H 0.0633 0.3995 0.4911 0.026 Uiso 1 1 calc R
C62 C 0.03765(15) 0.4512(4) 0.33629(13) 0.0206(9) Uani 1 1 d .
H20 H 0.0274 0.4729 0.3074 0.031 Uiso 1 1 calc R
H21 H 0.0507 0.5197 0.3540 0.031 Uiso 1 1 calc R
H22 H 0.0085 0.4204 0.3391 0.031 Uiso 1 1 calc R
C63 C 0.34845(12) 0.4110(3) 0.38287(11) 0.0204(7) Uani 1 1 d .
C64 C 0.29851(12) 0.4332(3) 0.35706(10) 0.0209(7) Uani 1 1 d .
C65 C 0.27950(16) 0.5427(4) 0.35701(13) 0.0195(10) Uani 1 1 d .
C66 C 0.31038(15) 0.6272(4) 0.38240(13) 0.0178(9) Uani 1 1 d .
C67 C 0.36057(14) 0.6027(4) 0.40836(12) 0.0179(9) Uani 1 1 d .
C68 C 0.38031(17) 0.4932(5) 0.40922(15) 0.0156(10) Uani 1 1 d .
C69 C 0.43389(17) 0.4576(5) 0.43873(15) 0.0138(10) Uani 1 1 d .
C70 C 0.46932(17) 0.4700(4) 0.42161(14) 0.0146(10) Uani 1 1 d U
C71 C 0.46282(18) 0.5356(5) 0.38738(15) 0.0189(11) Uani 1 1 d U
H23 H 0.4338 0.5797 0.3704 0.023 Uiso 1 1 calc R
C72 C 0.50697(17) 0.5249(5) 0.38258(15) 0.0184(10) Uani 1 1 d U
H24 H 0.5138 0.5617 0.3620 0.022 Uiso 1 1 calc R
C73 C 0.53889(16) 0.4507(4) 0.41326(14) 0.0136(10) Uani 1 1 d U
C74 C 0.59036(15) 0.4073(5) 0.42036(13) 0.0121(11) Uani 1 1 d .
H25 H 0.5890 0.3205 0.4191 0.014 Uiso 1 1 calc R
C75 C 0.63305(16) 0.4417(4) 0.46208(13) 0.0114(7) Uani 1 1 d U
C76 C 0.63468(17) 0.5432(5) 0.48294(14) 0.0136(7) Uani 1 1 d U
C77 C 0.67421(17) 0.5704(4) 0.52082(14) 0.0149(8) Uani 1 1 d U
C78 C 0.71428(17) 0.4961(4) 0.53897(14) 0.0163(8) Uani 1 1 d U
C79 C 0.71466(17) 0.3934(4) 0.51868(14) 0.0141(8) Uani 1 1 d U
C80 C 0.67457(17) 0.3686(4) 0.48121(14) 0.0134(7) Uani 1 1 d U
C81 C 0.60241(16) 0.4496(4) 0.38618(13) 0.0119(8) Uani 1 1 d .
C82 C 0.63109(17) 0.5430(4) 0.38589(14) 0.0177(8) Uani 1 1 d .
H26 H 0.6490 0.5941 0.4084 0.021 Uiso 1 1 calc R
C83 C 0.62911(16) 0.5489(4) 0.34677(13) 0.0174(8) Uani 1 1 d .
H27 H 0.6451 0.6055 0.3375 0.021 Uiso 1 1 calc R
C84 C 0.59961(16) 0.4576(5) 0.32372(14) 0.0181(9) Uani 1 1 d .
C85 C 0.58969(18) 0.4216(5) 0.28238(15) 0.0273(12) Uani 1 1 d .
C86 C 0.60957(17) 0.5050(4) 0.26016(14) 0.0220(11) Uani 1 1 d .
C87 C 0.65988(13) 0.5047(4) 0.26869(10) 0.0256(8) Uani 1 1 d .
C88 C 0.67864(12) 0.5781(3) 0.24886(11) 0.0257(8) Uani 1 1 d .
C89 C 0.64623(15) 0.6530(4) 0.21926(12) 0.0262(9) Uani 1 1 d .
C90 C 0.59626(19) 0.6570(5) 0.21076(15) 0.0231(11) Uani 1 1 d .
C91 C 0.57810(18) 0.5816(5) 0.23078(15) 0.0220(12) Uani 1 1 d .
C92 C 0.53473(17) 0.3309(5) 0.47026(14) 0.0178(11) Uani 1 1 d U
H28 H 0.5114 0.3255 0.4827 0.027 Uiso 1 1 calc R
H29 H 0.5682 0.3532 0.4916 0.027 Uiso 1 1 calc R
H30 H 0.5368 0.2555 0.4585 0.027 Uiso 1 1 calc R
C93 C 0.54870(17) 0.2981(4) 0.33556(15) 0.0257(10) Uani 1 1 d .
H31 H 0.5405 0.2774 0.3069 0.039 Uiso 1 1 calc R
H32 H 0.5177 0.3185 0.3374 0.039 Uiso 1 1 calc R
H33 H 0.5648 0.2317 0.3537 0.039 Uiso 1 1 calc R
C94 C 0.35263(12) 0.4406(3) 0.24138(10) 0.0208(7) Uani 1 1 d .
C95 C 0.33162(12) 0.5002(3) 0.26280(10) 0.0221(7) Uani 1 1 d .
C96 C 0.35598(13) 0.5976(3) 0.28525(11) 0.0201(8) Uani 1 1 d .
C97 C 0.40153(18) 0.6319(5) 0.28700(15) 0.0186(10) Uani 1 1 d .
C98 C 0.42223(18) 0.5683(5) 0.26585(14) 0.0174(10) Uani 1 1 d .
C99 C 0.39780(16) 0.4737(4) 0.24227(13) 0.0174(10) Uani 1 1 d .
C100 C 0.41991(16) 0.4017(4) 0.21911(14) 0.0190(10) Uani 1 1 d .
C101 C 0.40518(15) 0.4378(4) 0.17707(13) 0.0154(9) Uani 1 1 d U
C102 C 0.36995(15) 0.5209(4) 0.15430(13) 0.0163(9) Uani 1 1 d U
H34 H 0.3518 0.5696 0.1642 0.020 Uiso 1 1 calc R
C103 C 0.36585(16) 0.5201(4) 0.11423(13) 0.0162(9) Uani 1 1 d U
H35 H 0.3440 0.5671 0.0917 0.019 Uiso 1 1 calc R
C104 C 0.39946(16) 0.4381(4) 0.11349(13) 0.0113(8) Uani 1 1 d U
C105 C 0.41121(15) 0.4053(4) 0.07844(13) 0.0111(11) Uani 1 1 d .
H36 H 0.4134 0.3186 0.0782 0.013 Uiso 1 1 calc R
C106 C 0.36772(17) 0.4419(4) 0.03734(14) 0.0119(6) Uani 1 1 d U
C107 C 0.36568(17) 0.5450(5) 0.01734(14) 0.0125(6) Uani 1 1 d U
C108 C 0.32525(17) 0.5751(4) -0.01994(14) 0.0140(6) Uani 1 1 d U
C109 C 0.28475(17) 0.5018(4) -0.03792(14) 0.0144(6) Uani 1 1 d U
C110 C 0.28489(17) 0.3976(4) -0.01846(14) 0.0135(6) Uani 1 1 d U
C111 C 0.32593(16) 0.3702(4) 0.01839(14) 0.0123(6) Uani 1 1 d U
C112 C 0.46227(16) 0.4525(4) 0.08583(14) 0.0121(10) Uani 1 1 d U
C113 C 0.49204(17) 0.5314(5) 0.11572(15) 0.0167(10) Uani 1 1 d U
H37 H 0.4835 0.5704 0.1350 0.020 Uiso 1 1 calc R
C114 C 0.53711(18) 0.5430(5) 0.11222(15) 0.0173(10) Uani 1 1 d U
H38 H 0.5650 0.5904 0.1290 0.021 Uiso 1 1 calc R
C115 C 0.53347(17) 0.4728(4) 0.07981(14) 0.0141(10) Uani 1 1 d U
C116 C 0.57116(17) 0.4578(4) 0.06502(15) 0.0138(10) Uani 1 1 d .
C117 C 0.62417(17) 0.4894(4) 0.09737(15) 0.0160(10) Uani 1 1 d .
C118 C 0.64705(12) 0.4325(3) 0.13514(11) 0.0214(7) Uani 1 1 d .
C119 C 0.69579(12) 0.4565(3) 0.16450(11) 0.0249(8) Uani 1 1 d .
C120 C 0.72293(16) 0.5407(5) 0.15555(14) 0.0241(10) Uani 1 1 d .
C121 C 0.70128(16) 0.5990(4) 0.11872(14) 0.0203(10) Uani 1 1 d .
C122 C 0.65254(14) 0.5731(4) 0.09004(12) 0.0167(8) Uani 1 1 d .
C123 C 0.46320(14) 0.2999(4) 0.16427(13) 0.0185(9) Uani 1 1 d U
H39 H 0.4738 0.2793 0.1934 0.028 Uiso 1 1 calc R
H40 H 0.4920 0.3311 0.1611 0.028 Uiso 1 1 calc R
H41 H 0.4504 0.2305 0.1470 0.028 Uiso 1 1 calc R
C124 C 0.47046(17) 0.3287(4) 0.03135(14) 0.0165(11) Uani 1 1 d U
H42 H 0.4950 0.3222 0.0202 0.025 Uiso 1 1 calc R
H43 H 0.4374 0.3494 0.0090 0.025 Uiso 1 1 calc R
H44 H 0.4680 0.2541 0.0435 0.025 Uiso 1 1 calc R

loop_
_atom_site_aniso_label
_atom_site_aniso_U_11
_atom_site_aniso_U_22
_atom_site_aniso_U_33
_atom_site_aniso_U_23
_atom_site_aniso_U_13
_atom_site_aniso_U_12
O1 0.0177(14) 0.041(2) 0.0198(16) -0.0061(14) 0.0117(12) -0.0052(14)
O2 0.088(3) 0.063(3) 0.0374(19) 0.0305(18) 0.043(2) 0.052(2)
O3 0.0187(14) 0.0260(19) 0.0203(16) 0.0009(13) 0.0137(12) -0.0002(12)
O4 0.057(2) 0.043(2) 0.0271(15) 0.0143(14) 0.0249(15) 0.0287(16)
O5 0.0193(15) 0.040(2) 0.0208(16) 0.0086(14) 0.0128(12) 0.0050(14)
O6 0.085(3) 0.056(2) 0.0365(19) -0.0266(17) 0.0405(19) -0.046(2)
O7 0.055(2) 0.041(2) 0.0258(15) 0.0140(13) 0.0239(14) 0.0285(16)
O8 0.0194(14) 0.0275(19) 0.0203(16) -0.0021(13) 0.0141(12) -0.0017(13)
N1 0.0075(16) 0.014(2) 0.0114(18) -0.0037(15) 0.0043(14) -0.0022(15)
N2 0.0157(7) 0.0175(8) 0.0165(7) 0.0000(6) 0.0084(6) 0.0011(6)
N3 0.0104(17) 0.014(2) 0.0132(18) -0.0038(15) 0.0056(14) -0.0017(15)
N4 0.0112(14) 0.0155(16) 0.0132(13) 0.0011(11) 0.0040(11) 0.0021(12)
N5 0.0098(16) 0.016(2) 0.0120(17) 0.0060(15) 0.0059(14) 0.0017(15)
N6 0.0127(14) 0.0195(17) 0.0143(15) -0.0018(12) 0.0076(12) -0.0050(12)
N7 0.0104(14) 0.0158(16) 0.0126(14) 0.0012(12) 0.0056(11) 0.0055(12)
N8 0.0100(16) 0.014(2) 0.0129(18) -0.0035(15) 0.0070(14) -0.0015(15)
F1 0.0262(10) 0.0173(11) 0.0391(12) 0.0040(9) 0.0081(9) -0.0045(8)
F2 0.0254(10) 0.0214(11) 0.0380(12) 0.0064(9) 0.0009(9) 0.0050(8)
F3 0.0099(9) 0.0301(12) 0.0343(13) 0.0019(10) 0.0043(9) -0.0031(8)
F4 0.0270(11) 0.0258(12) 0.0354(12) 0.0094(9) 0.0044(9) -0.0110(9)
F5 0.0212(10) 0.0213(11) 0.0349(11) 0.0094(9) 0.0001(9) 0.0014(8)
F6 0.0158(14) 0.0135(17) 0.0217(15) 0.0020(12) 0.0093(12) -0.0029(12)
F7 0.0104(13) 0.0273(18) 0.0227(15) -0.0055(13) 0.0046(11) -0.0066(12)
F8 0.0167(13) 0.0341(17) 0.0168(14) 0.0046(12) 0.0046(11) 0.0046(12)
F9 0.0266(14) 0.0196(16) 0.0220(14) 0.0076(12) 0.0127(11) 0.0018(12)
F10 0.0153(13) 0.0143(16) 0.0250(14) -0.0034(12) 0.0105(11) -0.0065(12)
F11 0.0283(11) 0.0408(14) 0.0403(12) -0.0146(10) 0.0160(10) -0.0074(10)
F12 0.0203(10) 0.0490(14) 0.0518(14) -0.0057(11) 0.0237(10) 0.0011(9)
F13 0.0430(13) 0.0471(16) 0.0385(13) -0.0110(12) 0.0269(11) 0.0046(12)
F14 0.0332(14) 0.0337(17) 0.0250(13) -0.0013(11) 0.0108(11) -0.0070(12)
F15 0.0126(11) 0.0476(17) 0.0365(14) 0.0077(11) 0.0115(10) 0.0017(10)
F16 0.0236(10) 0.0300(12) 0.0442(12) 0.0161(10) 0.0159(9) -0.0023(9)
F17 0.0253(10) 0.0404(13) 0.0355(12) 0.0177(10) 0.0094(9) 0.0054(9)
F18 0.0131(10) 0.0386(14) 0.0421(15) -0.0004(12) 0.0047(10) -0.0023(9)
F19 0.0240(10) 0.0292(12) 0.0357(11) 0.0007(9) 0.0150(9) -0.0121(9)
F20 0.0218(9) 0.0266(11) 0.0252(10) 0.0063(8) 0.0121(8) -0.0030(8)
F21 0.0164(14) 0.0131(17) 0.0209(15) 0.0037(12) 0.0086(12) -0.0020(12)
F22 0.0108(13) 0.0237(17) 0.0226(15) -0.0040(12) 0.0042(11) -0.0063(12)
F23 0.0167(13) 0.0339(17) 0.0164(14) 0.0053(11) 0.0056(11) 0.0044(12)
F24 0.0300(15) 0.0179(16) 0.0229(14) 0.0098(12) 0.0155(12) 0.0019(12)
F25 0.0178(13) 0.0131(16) 0.0271(15) -0.0037(12) 0.0124(12) -0.0084(12)
F26 0.0202(10) 0.0313(12) 0.0404(12) -0.0166(10) 0.0102(9) -0.0047(9)
F27 0.0175(10) 0.0329(12) 0.0602(14) -0.0148(10) 0.0235(10) -0.0097(9)
F28 0.0284(11) 0.0337(13) 0.0380(12) -0.0148(10) 0.0248(10) -0.0058(10)
F29 0.0277(13) 0.0241(14) 0.0331(14) -0.0113(11) 0.0186(11) -0.0118(11)
F30 0.0219(12) 0.0304(14) 0.0489(16) -0.0074(12) 0.0261(12) -0.0099(10)
F31 0.0223(10) 0.0212(11) 0.0341(11) -0.0067(9) -0.0003(9) -0.0003(8)
F32 0.0261(11) 0.0254(12) 0.0341(11) -0.0074(9) 0.0045(9) 0.0108(9)
F33 0.0105(10) 0.0316(13) 0.0334(13) 0.0001(11) 0.0040(9) 0.0039(8)
F34 0.0259(10) 0.0220(11) 0.0375(12) -0.0049(9) 0.0016(9) -0.0065(8)
F35 0.0281(10) 0.0162(10) 0.0358(11) -0.0020(8) 0.0084(9) 0.0062(8)
F36 0.0176(14) 0.0149(17) 0.0257(15) 0.0036(12) 0.0117(12) 0.0061(13)
F37 0.0304(15) 0.0184(16) 0.0243(15) -0.0089(12) 0.0169(12) -0.0029(13)
F38 0.0175(13) 0.0366(18) 0.0155(14) -0.0046(12) 0.0055(11) -0.0072(12)
F39 0.0119(13) 0.0235(17) 0.0246(16) 0.0041(13) 0.0054(12) 0.0054(12)
F40 0.0166(14) 0.0115(17) 0.0242(15) -0.0016(12) 0.0108(12) 0.0017(12)
F41 0.0119(11) 0.0489(17) 0.0366(14) -0.0068(12) 0.0115(10) -0.0032(10)
F42 0.0336(14) 0.0348(17) 0.0260(13) 0.0015(11) 0.0106(11) 0.0067(12)
F43 0.0434(13) 0.0451(15) 0.0397(13) 0.0095(12) 0.0287(11) -0.0058(12)
F44 0.0198(10) 0.0476(14) 0.0509(13) 0.0052(11) 0.0220(10) -0.0011(9)
F45 0.0295(11) 0.0389(14) 0.0396(12) 0.0126(10) 0.0162(10) 0.0062(10)
F46 0.0188(9) 0.0300(12) 0.0375(11) -0.0157(9) 0.0087(8) -0.0049(8)
F47 0.0169(9) 0.0346(13) 0.0567(14) -0.0161(10) 0.0226(10) -0.0097(9)
F48 0.0271(10) 0.0353(13) 0.0378(12) -0.0170(10) 0.0244(9) -0.0061(10)
F49 0.0255(12) 0.0234(14) 0.0317(14) -0.0112(11) 0.0164(11) -0.0118(11)
F50 0.0219(12) 0.0309(14) 0.0479(16) -0.0058(11) 0.0269(12) -0.0078(10)
F51 0.0159(14) 0.0124(17) 0.0200(15) 0.0014(12) 0.0089(12) -0.0026(12)
F52 0.0102(13) 0.0267(18) 0.0205(15) -0.0036(12) 0.0044(11) -0.0062(12)
F53 0.0156(13) 0.0344(17) 0.0146(13) 0.0057(11) 0.0040(11) 0.0069(12)
F54 0.0276(14) 0.0179(16) 0.0222(14) 0.0081(12) 0.0140(12) 0.0032(12)
F55 0.0161(13) 0.0137(16) 0.0247(15) -0.0021(12) 0.0093(11) -0.0051(13)
F56 0.0232(10) 0.0307(12) 0.0421(12) 0.0151(10) 0.0143(9) -0.0028(9)
F57 0.0246(10) 0.0433(14) 0.0330(11) 0.0171(10) 0.0071(9) 0.0064(9)
F58 0.0145(10) 0.0403(14) 0.0427(15) 0.0004(12) 0.0071(11) -0.0039(9)
F59 0.0233(10) 0.0314(12) 0.0343(11) 0.0012(9) 0.0143(9) -0.0124(9)
F60 0.0207(9) 0.0259(11) 0.0223(10) 0.0062(8) 0.0099(8) -0.0024(8)
C1 0.0183(16) 0.0138(18) 0.0294(19) 0.0021(15) 0.0129(15) 0.0001(13)
C2 0.0178(16) 0.0186(18) 0.0217(17) 0.0017(14) 0.0067(13) 0.0043(13)
C3 0.0118(17) 0.023(2) 0.023(2) 0.0003(18) 0.0070(16) -0.0011(15)
C4 0.0155(19) 0.017(2) 0.0199(18) 0.0008(15) 0.0083(15) -0.0071(16)
C5 0.0167(19) 0.019(2) 0.0169(17) 0.0054(14) 0.0064(14) -0.0001(15)
C6 0.0100(19) 0.016(2) 0.021(2) -0.0033(16) 0.0103(16) -0.0014(16)
C7 0.012(2) 0.015(3) 0.017(2) -0.0004(19) 0.0076(17) 0.0012(18)
C8 0.010(2) 0.018(3) 0.016(2) -0.0031(19) 0.0045(17) -0.0016(19)
C9 0.009(2) 0.025(3) 0.021(2) -0.009(2) 0.0054(18) -0.0039(19)
C10 0.012(2) 0.027(3) 0.021(2) -0.0087(19) 0.0101(18) -0.0023(19)
C11 0.009(2) 0.016(3) 0.015(2) -0.0026(19) 0.0061(17) 0.0010(19)
C12 0.009(2) 0.015(3) 0.016(2) -0.001(2) 0.0074(19) 0.000(2)
C13 0.0100(14) 0.0123(16) 0.0130(15) -0.0024(12) 0.0075(12) -0.0019(12)
C14 0.0111(14) 0.0111(16) 0.0176(16) -0.0034(13) 0.0080(13) -0.0011(12)
C15 0.0195(17) 0.0153(18) 0.0200(17) 0.0044(14) 0.0134(14) 0.0053(13)
C16 0.0101(15) 0.025(2) 0.0119(15) -0.0004(13) 0.0036(12) 0.0033(13)
C17 0.0090(14) 0.0196(19) 0.0162(16) -0.0027(13) 0.0071(12) -0.0009(13)
C18 0.0109(14) 0.0119(17) 0.0191(16) -0.0013(13) 0.0096(12) -0.0004(12)
C19 0.0149(8) 0.0168(8) 0.0158(8) 0.0002(6) 0.0082(6) 0.0002(6)
C20 0.0156(8) 0.0176(8) 0.0165(8) -0.0001(6) 0.0079(6) 0.0010(6)
C21 0.0157(7) 0.0181(8) 0.0168(7) -0.0005(6) 0.0085(6) 0.0014(6)
C22 0.0158(7) 0.0180(8) 0.0166(8) -0.0003(6) 0.0084(6) 0.0012(6)
C23 0.024(2) 0.040(3) 0.019(2) 0.0052(18) 0.0127(17) 0.0131(19)
C24 0.022(2) 0.031(3) 0.0155(19) 0.0055(17) 0.0112(16) 0.0048(18)
C25 0.0234(18) 0.034(2) 0.0204(17) -0.0025(16) 0.0111(15) -0.0005(16)
C26 0.0143(16) 0.037(2) 0.0282(19) -0.0008(16) 0.0103(14) 0.0032(15)
C27 0.0276(19) 0.037(3) 0.0244(19) 0.0004(19) 0.0175(16) 0.0056(19)
C28 0.022(2) 0.031(3) 0.014(2) 0.0001(18) 0.0054(17) -0.0053(19)
C29 0.014(2) 0.035(3) 0.020(2) 0.009(2) 0.0109(18) 0.0032(19)
C30 0.014(2) 0.015(3) 0.019(2) -0.0094(19) 0.0078(18) -0.0039(18)
C31 0.0207(10) 0.0203(11) 0.0208(10) 0.0003(8) 0.0089(8) 0.0031(8)
C32 0.0164(18) 0.017(2) 0.0193(17) 0.0013(14) 0.0106(15) -0.0015(15)
C33 0.016(2) 0.021(2) 0.026(2) -0.0009(18) 0.0117(17) -0.0057(17)
C34 0.0121(17) 0.025(2) 0.032(2) -0.0047(19) 0.0084(17) -0.0007(15)
C35 0.0180(16) 0.028(2) 0.033(2) 0.0075(16) 0.0117(15) 0.0053(14)
C36 0.0195(17) 0.0191(19) 0.033(2) 0.0066(16) 0.0142(16) 0.0013(14)
C37 0.0114(19) 0.014(2) 0.025(2) -0.0010(17) 0.0108(17) 0.0006(17)
C38 0.014(2) 0.010(2) 0.021(2) 0.0031(19) 0.0092(17) 0.0014(17)
C39 0.012(2) 0.018(3) 0.017(2) -0.0020(19) 0.0075(17) -0.0023(19)
C40 0.010(2) 0.020(2) 0.022(2) -0.0063(19) 0.0055(17) -0.0039(18)
C41 0.0111(19) 0.024(2) 0.021(2) -0.0083(18) 0.0092(17) -0.0007(18)
C42 0.009(2) 0.016(2) 0.015(2) -0.0022(19) 0.0070(17) -0.0001(18)
C43 0.008(2) 0.015(3) 0.015(2) 0.000(2) 0.0068(19) 0.000(2)
C44 0.0118(8) 0.0131(8) 0.0135(8) -0.0010(6) 0.0076(6) -0.0001(6)
C45 0.0131(8) 0.0135(8) 0.0139(8) -0.0006(6) 0.0077(6) 0.0002(6)
C46 0.0148(8) 0.0150(8) 0.0149(8) 0.0004(6) 0.0079(6) 0.0009(6)
C47 0.0140(8) 0.0160(8) 0.0147(8) -0.0003(6) 0.0070(6) 0.0018(6)
C48 0.0122(8) 0.0145(8) 0.0142(8) -0.0009(6) 0.0068(6) 0.0000(6)
C49 0.0120(8) 0.0132(8) 0.0138(8) -0.0006(6) 0.0072(6) -0.0001(6)
C50 0.0153(16) 0.017(2) 0.0142(16) -0.0004(14) 0.0080(13) 0.0006(14)
C51 0.0145(16) 0.023(2) 0.0154(16) -0.0013(15) 0.0066(13) 0.0042(15)
C52 0.0151(16) 0.023(2) 0.0158(16) -0.0006(15) 0.0080(13) 0.0045(15)
C53 0.0140(16) 0.020(2) 0.0138(16) -0.0034(14) 0.0075(13) -0.0003(14)
C54 0.021(2) 0.022(2) 0.016(2) 0.0019(17) 0.0082(16) 0.0057(17)
C55 0.0183(19) 0.025(2) 0.0107(17) -0.0004(15) 0.0076(15) 0.0013(16)
C56 0.014(2) 0.024(2) 0.020(2) 0.0018(18) 0.0110(18) -0.0027(18)
C57 0.019(2) 0.021(2) 0.016(2) -0.0022(16) 0.0085(16) -0.0052(16)
C58 0.0186(17) 0.027(2) 0.0189(17) -0.0053(16) 0.0110(14) 0.0007(17)
C59 0.0133(15) 0.027(2) 0.0295(18) -0.0064(15) 0.0116(14) -0.0054(14)
C60 0.0142(15) 0.0190(19) 0.0254(18) -0.0062(15) 0.0060(14) -0.0018(14)
C61 0.019(2) 0.016(3) 0.019(2) -0.0094(19) 0.0100(18) -0.0040(18)
C62 0.023(2) 0.021(2) 0.0180(17) -0.0012(14) 0.0094(15) 0.0093(16)
C63 0.0205(17) 0.0134(18) 0.031(2) -0.0005(15) 0.0143(15) 0.0001(14)
C64 0.0180(16) 0.0208(19) 0.0211(17) -0.0016(14) 0.0064(14) -0.0040(13)
C65 0.0125(17) 0.023(2) 0.022(2) 0.0029(18) 0.0069(16) 0.0034(15)
C66 0.0161(19) 0.019(2) 0.0194(18) 0.0003(15) 0.0089(15) 0.0074(16)
C67 0.0150(18) 0.021(2) 0.0154(17) -0.0052(14) 0.0046(14) -0.0009(15)
C68 0.013(2) 0.018(3) 0.020(2) 0.0030(16) 0.0104(16) 0.0014(17)
C69 0.014(2) 0.012(2) 0.019(2) -0.0002(18) 0.0105(17) -0.0017(17)
C70 0.0101(19) 0.017(2) 0.019(2) 0.0034(19) 0.0078(17) 0.0027(18)
C71 0.010(2) 0.025(3) 0.021(2) 0.0088(19) 0.0063(17) 0.0035(19)
C72 0.012(2) 0.025(3) 0.020(2) 0.0093(19) 0.0082(17) 0.0014(18)
C73 0.010(2) 0.015(2) 0.019(2) 0.0032(19) 0.0082(17) -0.0004(18)
C74 0.009(2) 0.014(3) 0.013(2) 0.0017(19) 0.0053(19) 0.000(2)
C75 0.0120(14) 0.0123(16) 0.0118(14) 0.0026(12) 0.0069(12) 0.0010(12)
C76 0.0130(14) 0.0131(16) 0.0178(15) 0.0017(12) 0.0098(12) 0.0007(12)
C77 0.0176(15) 0.0145(17) 0.0170(15) -0.0011(12) 0.0117(13) -0.0006(13)
C78 0.0155(15) 0.0206(18) 0.0147(15) -0.0018(13) 0.0085(12) -0.0043(13)
C79 0.0096(14) 0.0151(17) 0.0167(15) 0.0058(12) 0.0051(12) 0.0040(12)
C80 0.0127(14) 0.0117(16) 0.0181(15) 0.0003(12) 0.0089(12) 0.0001(12)
C81 0.0043(15) 0.0176(19) 0.0129(17) 0.0001(14) 0.0031(13) 0.0025(13)
C82 0.0138(16) 0.025(2) 0.0169(18) -0.0029(15) 0.0089(14) -0.0063(15)
C83 0.0150(16) 0.025(2) 0.0168(17) 0.0013(15) 0.0115(14) -0.0060(14)
C84 0.0116(16) 0.024(2) 0.0194(18) -0.0004(15) 0.0077(14) -0.0030(14)
C85 0.026(2) 0.040(3) 0.021(2) -0.0050(19) 0.0148(17) -0.0112(19)
C86 0.021(2) 0.031(3) 0.0190(19) -0.0030(17) 0.0136(16) -0.0040(18)
C87 0.0222(18) 0.035(2) 0.0185(17) 0.0045(16) 0.0086(14) 0.0022(16)
C88 0.0158(16) 0.035(2) 0.0289(19) -0.0004(16) 0.0120(14) -0.0036(15)
C89 0.0284(19) 0.034(3) 0.0227(19) 0.0021(18) 0.0176(15) -0.0039(19)
C90 0.023(2) 0.028(3) 0.016(2) -0.0009(18) 0.0070(18) 0.0024(19)
C91 0.013(2) 0.036(3) 0.019(2) -0.010(2) 0.0100(18) -0.004(2)
C92 0.017(2) 0.021(3) 0.019(2) 0.0104(19) 0.0119(18) 0.0086(18)
C93 0.029(2) 0.022(2) 0.027(2) -0.0084(16) 0.0131(16) -0.0171(17)
C94 0.0165(16) 0.0209(19) 0.0222(17) -0.0074(15) 0.0061(13) -0.0033(14)
C95 0.0153(15) 0.027(2) 0.0257(17) -0.0033(15) 0.0105(13) -0.0037(14)
C96 0.0177(16) 0.027(2) 0.0199(18) -0.0051(16) 0.0121(14) -0.0006(16)
C97 0.020(2) 0.021(2) 0.017(2) -0.0042(16) 0.0108(17) -0.0052(16)
C98 0.013(2) 0.024(2) 0.019(2) 0.0011(18) 0.0102(18) -0.0018(18)
C99 0.0170(18) 0.026(2) 0.0111(17) -0.0002(15) 0.0079(14) 0.0010(16)
C100 0.0181(19) 0.023(2) 0.017(2) 0.0004(17) 0.0081(16) 0.0063(17)
C101 0.0106(16) 0.023(2) 0.0157(17) -0.0060(15) 0.0082(13) -0.0004(14)
C102 0.0143(16) 0.021(2) 0.0155(16) -0.0015(15) 0.0086(13) 0.0063(15)
C103 0.0121(16) 0.023(2) 0.0152(17) 0.0013(15) 0.0073(13) 0.0054(15)
C104 0.0077(15) 0.0151(19) 0.0101(16) 0.0003(14) 0.0033(13) -0.0032(14)
C105 0.006(2) 0.013(3) 0.013(2) -0.0019(19) 0.0034(18) 0.000(2)
C106 0.0115(8) 0.0129(8) 0.0130(8) -0.0009(6) 0.0071(6) -0.0001(6)
C107 0.0124(8) 0.0132(8) 0.0136(8) -0.0004(6) 0.0073(6) 0.0000(6)
C108 0.0141(8) 0.0144(8) 0.0147(8) 0.0006(6) 0.0076(6) 0.0010(6)
C109 0.0138(8) 0.0155(8) 0.0145(8) -0.0002(6) 0.0068(6) 0.0019(6)
C110 0.0123(8) 0.0145(8) 0.0142(8) -0.0008(6) 0.0064(6) 0.0001(6)
C111 0.0118(8) 0.0130(8) 0.0134(8) -0.0006(6) 0.0067(6) 0.0000(6)
C112 0.009(2) 0.013(2) 0.017(2) -0.0034(18) 0.0073(16) -0.0009(18)
C113 0.013(2) 0.019(2) 0.020(2) -0.0078(18) 0.0094(17) -0.0015(18)
C114 0.011(2) 0.019(2) 0.021(2) -0.0064(19) 0.0065(17) -0.0026(18)
C115 0.0116(19) 0.016(2) 0.017(2) -0.0022(18) 0.0083(17) -0.0022(18)
C116 0.013(2) 0.009(2) 0.022(2) 0.0035(18) 0.0105(17) 0.0007(17)
C117 0.013(2) 0.015(2) 0.024(2) -0.0008(17) 0.0114(17) 0.0004(17)
C118 0.0168(16) 0.0197(19) 0.032(2) 0.0060(15) 0.0146(15) 0.0007(13)
C119 0.0190(16) 0.028(2) 0.0295(19) 0.0083(16) 0.0120(15) 0.0063(14)
C120 0.0124(17) 0.026(2) 0.033(2) -0.0040(19) 0.0093(17) -0.0029(15)
C121 0.017(2) 0.021(2) 0.027(2) 0.0005(17) 0.0133(17) -0.0029(17)
C122 0.0162(18) 0.018(2) 0.0185(17) 0.0002(14) 0.0101(14) -0.0010(15)
C123 0.0162(18) 0.021(2) 0.0181(17) 0.0033(14) 0.0080(14) 0.0107(15)
C124 0.016(2) 0.019(3) 0.017(2) -0.0088(19) 0.0104(17) -0.0053(18)

loop_
_atom_type_symbol
_atom_type_description
_atom_type_scat_dispersion_real
_atom_type_scat_dispersion_imag
_atom_type_scat_source
C C 0.0181 0.0091 'International Tables Vol C Tables 4.2.6.8 and 6.1.1.4'
F F 0.0727 0.0534 'International Tables Vol C Tables 4.2.6.8 and 6.1.1.4'
N N 0.0311 0.0180 'International Tables Vol C Tables 4.2.6.8 and 6.1.1.4'
O O 0.0492 0.0322 'International Tables Vol C Tables 4.2.6.8 and 6.1.1.4'
H H 0.0000 0.0000 'International Tables Vol C Tables 4.2.6.8 and 6.1.1.4'

loop_
_geom_angle_atom_site_label_1
_geom_angle_atom_site_label_2
_geom_angle_atom_site_label_3
_geom_angle
C11 N1 C8 108.1(4)
C11 N1 C30 126.8(4)
C8 N1 C30 124.6(3)
C19 N2 C22 107.9(4)
C19 N2 C31 125.9(4)
C22 N2 C31 126.1(4)
C42 N3 C39 107.9(4)
C42 N3 C61 126.6(4)
C39 N3 C61 125.0(4)
C50 N4 C53 107.6(3)
C50 N4 C62 126.7(3)
C53 N4 C62 125.6(3)
C73 N5 C70 108.4(4)
C73 N5 C92 126.5(4)
C70 N5 C92 124.4(4)
C81 N6 C84 107.9(4)
C81 N6 C93 126.0(4)
C84 N6 C93 126.0(4)
C104 N7 C101 108.3(3)
C104 N7 C123 126.5(3)
C101 N7 C123 125.1(3)
C112 N8 C115 108.3(4)
C112 N8 C124 126.3(4)
C115 N8 C124 124.8(4)
F1 C1 C2 118.8(3)
F1 C1 C6 118.8(3)
C2 C1 C6 122.4(3)
F2 C2 C1 120.6(3)
F2 C2 C3 120.1(3)
C1 C2 C3 119.3(3)
F3 C3 C4 119.7(4)
F3 C3 C2 120.7(4)
C4 C3 C2 119.6(4)
F4 C4 C3 119.6(4)
F4 C4 C5 120.6(4)
C3 C4 C5 119.8(4)
F5 C5 C6 119.8(4)
F5 C5 C4 118.6(4)
C6 C5 C4 121.6(4)
C5 C6 C1 117.4(4)
C5 C6 C7 124.5(4)
C1 C6 C7 118.1(4)
O1 C7 C8 127.4(4)
O1 C7 C6 118.3(4)
C8 C7 C6 114.3(4)
N1 C8 C9 107.8(4)
N1 C8 C7 125.1(4)
C9 C8 C7 127.1(4)
C8 C9 C10 107.4(4)
C8 C9 H1 126.3
C10 C9 H1 126.3
C11 C10 C9 107.4(4)
C11 C10 H2 126.3
C9 C10 H2 126.3
N1 C11 C10 109.4(4)
N1 C11 C12 122.9(4)
C10 C11 C12 127.8(4)
C19 C12 C11 110.2(4)
C19 C12 C13 109.1(4)
C11 C12 C13 114.3(4)
C19 C12 H3 107.6
C11 C12 H3 107.6
C13 C12 H3 107.6
C14 C13 C18 115.5(4)
C14 C13 C12 124.4(4)
C18 C13 C12 120.1(4)
F10 C14 C13 120.0(4)
F10 C14 C15 117.3(4)
C13 C14 C15 122.6(4)
F9 C15 C16 120.8(4)
F9 C15 C14 119.7(4)
C16 C15 C14 119.5(5)
F8 C16 C17 120.7(4)
F8 C16 C15 119.7(4)
C17 C16 C15 119.7(4)
F7 C17 C16 120.1(4)
F7 C17 C18 120.3(4)
C16 C17 C18 119.5(4)
F6 C18 C17 117.6(4)
F6 C18 C13 119.3(4)
C17 C18 C13 123.1(5)
N2 C19 C20 109.6(4)
N2 C19 C12 122.1(4)
C20 C19 C12 128.3(4)
C19 C20 C21 106.7(4)
C19 C20 H4 126.7
C21 C20 H4 126.7
C22 C21 C20 107.7(4)
C22 C21 H5 126.1
C20 C21 H5 126.1
C21 C22 N2 108.2(4)
C21 C22 C23 128.3(4)
N2 C22 C23 123.3(4)
O2 C23 C22 126.8(5)
O2 C23 C24 118.9(4)
C22 C23 C24 114.2(4)
C29 C24 C25 117.1(4)
C29 C24 C23 122.0(4)
C25 C24 C23 120.9(4)
F11 C25 C26 119.0(3)
F11 C25 C24 118.7(3)
C26 C25 C24 122.3(4)
F12 C26 C25 121.2(3)
F12 C26 C27 119.7(3)
C25 C26 C27 119.1(3)
F13 C27 C28 120.3(4)
F13 C27 C26 119.7(3)
C28 C27 C26 120.0(4)
F14 C28 C29 121.7(4)
F14 C28 C27 118.7(4)
C29 C28 C27 119.6(5)
F15 C29 C28 118.1(5)
F15 C29 C24 120.0(4)
C28 C29 C24 121.9(4)
N1 C30 H6 109.5
N1 C30 H7 109.5
H6 C30 H7 109.5
N1 C30 H8 109.5
H6 C30 H8 109.5
H7 C30 H8 109.5
N2 C31 H9 109.5
N2 C31 H10 109.5
H9 C31 H10 109.5
N2 C31 H11 109.5
H9 C31 H11 109.5
H10 C31 H11 109.5
F20 C32 C37 119.4(4)
F20 C32 C33 118.0(4)
C37 C32 C33 122.6(4)
F19 C33 C34 119.5(4)
F19 C33 C32 120.7(4)
C34 C33 C32 119.8(4)
F18 C34 C33 120.2(4)
F18 C34 C35 119.7(4)
C33 C34 C35 120.1(4)
F17 C35 C36 121.1(3)
F17 C35 C34 120.7(3)
C36 C35 C34 118.2(3)
F16 C36 C35 117.1(3)
F16 C36 C37 119.6(3)
C35 C36 C37 123.2(3)
C32 C37 C36 116.2(4)
C32 C37 C38 122.7(4)
C36 C37 C38 121.1(4)
O3 C38 C39 126.7(4)
O3 C38 C37 119.6(4)
C39 C38 C37 113.6(4)
N3 C39 C40 108.0(4)
N3 C39 C38 125.7(4)
C40 C39 C38 126.4(4)
C39 C40 C41 107.4(4)
C39 C40 H12 126.3
C41 C40 H12 126.3
C42 C41 C40 107.2(4)
C42 C41 H13 126.4
C40 C41 H13 126.4
N3 C42 C41 109.6(4)
N3 C42 C43 122.7(4)
C41 C42 C43 127.7(4)
C50 C43 C42 110.5(4)
C50 C43 C44 109.4(4)
C42 C43 C44 114.8(4)
C50 C43 H14 107.3
C42 C43 H14 107.3
C44 C43 H14 107.3
C45 C44 C49 115.5(4)
C45 C44 C43 124.9(4)
C49 C44 C43 119.6(4)
F25 C45 C46 117.5(4)
F25 C45 C44 120.0(4)
C46 C45 C44 122.4(5)
F24 C46 C47 120.3(4)
F24 C46 C45 119.6(4)
C47 C46 C45 120.1(5)
F23 C47 C48 120.3(4)
F23 C47 C46 120.3(4)
C48 C47 C46 119.3(4)
F22 C48 C47 120.0(4)
F22 C48 C49 120.7(4)
C47 C48 C49 119.3(5)
F21 C49 C48 117.1(4)
F21 C49 C44 119.6(4)
C48 C49 C44 123.3(5)
N4 C50 C51 109.7(4)
N4 C50 C43 121.6(4)
C51 C50 C43 128.7(4)
C50 C51 C52 106.5(4)
C50 C51 H15 126.7
C52 C51 H15 126.7
C53 C52 C51 107.9(4)
C53 C52 H16 126.1
C51 C52 H16 126.1
C52 C53 N4 108.2(4)
C52 C53 C54 128.3(4)
N4 C53 C54 123.4(4)
O4 C54 C53 126.6(4)
O4 C54 C55 118.6(4)
C53 C54 C55 114.8(4)
C60 C55 C56 118.1(4)
C60 C55 C54 119.0(4)
C56 C55 C54 122.8(4)
F30 C56 C57 118.9(4)
F30 C56 C55 119.6(4)
C57 C56 C55 121.5(4)
F29 C57 C56 121.3(4)
F29 C57 C58 119.7(4)
C56 C57 C58 119.0(4)
F28 C58 C59 119.5(3)
F28 C58 C57 119.4(4)
C59 C58 C57 121.1(4)
F27 C59 C58 120.1(3)
F27 C59 C60 121.3(3)
C58 C59 C60 118.5(3)
F26 C60 C55 119.5(3)
F26 C60 C59 118.8(3)
C55 C60 C59 121.7(3)
N3 C61 H17 109.5
N3 C61 H18 109.5
H17 C61 H18 109.5
N3 C61 H19 109.5
H17 C61 H19 109.5
H18 C61 H19 109.5
N4 C62 H20 109.5
N4 C62 H21 109.5
H20 C62 H21 109.5
N4 C62 H22 109.5
H20 C62 H22 109.5
H21 C62 H22 109.5
F35 C63 C68 118.8(3)
F35 C63 C64 118.5(3)
C68 C63 C64 122.6(3)
F34 C64 C63 120.7(3)
F34 C64 C65 120.2(3)
C63 C64 C65 119.1(3)
F33 C65 C66 119.3(4)
F33 C65 C64 120.9(4)
C66 C65 C64 119.9(4)
F32 C66 C65 119.9(4)
F32 C66 C67 120.0(4)
C65 C66 C67 120.1(4)
F31 C67 C68 119.8(3)
F31 C67 C66 119.2(4)
C68 C67 C66 121.0(4)
C63 C68 C67 117.3(4)
C63 C68 C69 118.6(4)
C67 C68 C69 124.0(4)
O5 C69 C70 127.2(4)
O5 C69 C68 118.8(4)
C70 C69 C68 113.9(4)
N5 C70 C71 108.1(4)
N5 C70 C69 125.3(4)
C71 C70 C69 126.6(4)
C70 C71 C72 107.2(4)
C70 C71 H23 126.4
C72 C71 H23 126.4
C73 C72 C71 107.4(4)
C73 C72 H24 126.3
C71 C72 H24 126.3
N5 C73 C72 108.8(4)
N5 C73 C74 123.1(4)
C72 C73 C74 128.1(4)
C81 C74 C73 110.1(4)
C81 C74 C75 109.1(4)
C73 C74 C75 114.3(4)
C81 C74 H25 107.7
C73 C74 H25 107.7
C75 C74 H25 107.7
C76 C75 C80 115.7(4)
C76 C75 C74 124.8(4)
C80 C75 C74 119.5(4)
F36 C76 C75 120.1(4)
F36 C76 C77 117.2(4)
C75 C76 C77 122.6(5)
F37 C77 C78 119.5(4)
F37 C77 C76 120.3(4)
C78 C77 C76 120.2(5)
F38 C78 C77 121.5(4)
F38 C78 C79 119.3(4)
C77 C78 C79 119.2(4)
F39 C79 C80 120.6(4)
F39 C79 C78 120.2(4)
C80 C79 C78 119.2(4)
F40 C80 C79 117.7(4)
F40 C80 C75 119.2(4)
C79 C80 C75 123.1(5)
N6 C81 C82 109.1(4)
N6 C81 C74 121.7(4)
C82 C81 C74 129.2(4)
C81 C82 C83 107.5(4)
C81 C82 H26 126.2
C83 C82 H26 126.2
C84 C83 C82 107.6(4)
C84 C83 H27 126.2
C82 C83 H27 126.2
N6 C84 C83 107.9(4)
N6 C84 C85 123.6(4)
C83 C84 C85 128.4(4)
O6 C85 C84 126.7(5)
O6 C85 C86 119.0(4)
C84 C85 C86 114.4(4)
C91 C86 C87 117.8(4)
C91 C86 C85 121.3(4)
C87 C86 C85 120.8(4)
F45 C87 C88 118.6(3)
F45 C87 C86 119.4(3)
C88 C87 C86 122.0(4)
F44 C88 C89 119.8(3)
F44 C88 C87 121.2(3)
C89 C88 C87 119.0(3)
F43 C89 C90 119.9(4)
F43 C89 C88 119.7(3)
C90 C89 C88 120.3(4)
F42 C90 C89 119.4(4)
F42 C90 C91 120.9(4)
C89 C90 C91 119.7(5)
F41 C91 C86 120.3(4)
F41 C91 C90 118.5(5)
C86 C91 C90 121.1(4)
N5 C92 H28 109.5
N5 C92 H29 109.5
H28 C92 H29 109.5
N5 C92 H30 109.5
H28 C92 H30 109.5
H29 C92 H30 109.5
N6 C93 H31 109.5
N6 C93 H32 109.5
H31 C93 H32 109.5
N6 C93 H33 109.5
H31 C93 H33 109.5
H32 C93 H33 109.5
F46 C94 C95 118.8(3)
F46 C94 C99 119.3(3)
C95 C94 C99 121.9(3)
F47 C95 C94 121.3(3)
F47 C95 C96 119.7(3)
C94 C95 C96 119.0(3)
F48 C96 C97 119.9(4)
F48 C96 C95 119.8(3)
C97 C96 C95 120.2(4)
F49 C97 C96 119.5(4)
F49 C97 C98 121.1(4)
C96 C97 C98 119.3(4)
F50 C98 C99 120.0(4)
F50 C98 C97 118.7(4)
C99 C98 C97 121.4(4)
C98 C99 C94 118.2(4)
C98 C99 C100 122.4(4)
C94 C99 C100 119.3(4)
O7 C100 C101 126.4(4)
O7 C100 C99 118.8(4)
C101 C100 C99 114.8(4)
N7 C101 C102 107.8(4)
N7 C101 C100 123.9(4)
C102 C101 C100 128.2(4)
C101 C102 C103 107.7(4)
C101 C102 H34 126.1
C103 C102 H34 126.1
C104 C103 C102 107.1(4)
C104 C103 H35 126.5
C102 C103 H35 126.5
N7 C104 C103 109.1(3)
N7 C104 C105 122.0(4)
C103 C104 C105 128.9(4)
C104 C105 C112 110.5(4)
C104 C105 C106 109.6(3)
C112 C105 C106 114.6(4)
C104 C105 H36 107.3
C112 C105 H36 107.3
C106 C105 H36 107.3
C107 C106 C111 115.8(4)
C107 C106 C105 124.6(4)
C111 C106 C105 119.7(4)
F55 C107 C106 120.4(4)
F55 C107 C108 116.8(4)
C106 C107 C108 122.7(4)
F54 C108 C109 120.1(4)
F54 C108 C107 119.9(4)
C109 C108 C107 120.0(5)
F53 C109 C108 120.9(4)
F53 C109 C110 119.8(4)
C108 C109 C110 119.2(4)
F52 C110 C111 120.2(4)
F52 C110 C109 120.6(4)
C111 C110 C109 119.2(4)
F51 C111 C110 117.3(4)
F51 C111 C106 119.5(4)
C110 C111 C106 123.2(5)
N8 C112 C113 109.0(4)
N8 C112 C105 123.3(4)
C113 C112 C105 127.7(4)
C112 C113 C114 107.1(4)
C112 C113 H37 126.5
C114 C113 H37 126.5
C115 C114 C113 107.6(4)
C115 C114 H38 126.2
C113 C114 H38 126.2
N8 C115 C114 108.1(4)
N8 C115 C116 125.2(4)
C114 C115 C116 126.8(4)
O8 C116 C115 127.2(4)
O8 C116 C117 119.8(4)
C115 C116 C117 113.0(4)
C122 C117 C118 116.5(4)
C122 C117 C116 121.9(4)
C118 C117 C116 121.6(4)
F56 C118 C119 117.3(3)
F56 C118 C117 119.8(3)
C119 C118 C117 122.9(3)
F57 C119 C118 120.4(3)
F57 C119 C120 121.1(3)
C118 C119 C120 118.5(3)
F58 C120 C121 120.1(4)
F58 C120 C119 119.9(4)
C121 C120 C119 120.0(4)
F59 C121 C120 119.4(4)
F59 C121 C122 120.4(4)
C120 C121 C122 120.2(4)
F60 C122 C117 119.5(4)
F60 C122 C121 118.5(4)
C117 C122 C121 122.0(4)
N7 C123 H39 109.5
N7 C123 H40 109.5
H39 C123 H40 109.5
N7 C123 H41 109.5
H39 C123 H41 109.5
H40 C123 H41 109.5
N8 C124 H42 109.5
N8 C124 H43 109.5
H42 C124 H43 109.5
N8 C124 H44 109.5
H42 C124 H44 109.5
H43 C124 H44 109.5

loop_
_geom_bond_atom_site_label_1
_geom_bond_atom_site_label_2
_geom_bond_distance
O1 C7 1.209(6)
O2 C23 1.208(6)
O3 C38 1.207(6)
O4 C54 1.217(6)
O5 C69 1.209(5)
O6 C85 1.214(6)
O7 C100 1.217(6)
O8 C116 1.202(6)
N1 C11 1.359(5)
N1 C8 1.388(6)
N1 C30 1.462(6)
N2 C19 1.356(6)
N2 C22 1.381(6)
N2 C31 1.461(6)
N3 C42 1.362(5)
N3 C39 1.384(6)
N3 C61 1.459(6)
N4 C50 1.362(6)
N4 C53 1.385(5)
N4 C62 1.465(5)
N5 C73 1.359(5)
N5 C70 1.383(6)
N5 C92 1.468(6)
N6 C81 1.361(6)
N6 C84 1.383(6)
N6 C93 1.459(6)
N7 C104 1.358(5)
N7 C101 1.384(5)
N7 C123 1.466(5)
N8 C112 1.365(5)
N8 C115 1.385(6)
N8 C124 1.465(6)
F1 C1 1.345(4)
F2 C2 1.334(4)
F3 C3 1.327(5)
F4 C4 1.333(5)
F5 C5 1.349(4)
F6 C18 1.342(5)
F7 C17 1.337(5)
F8 C16 1.332(5)
F9 C15 1.328(6)
F10 C14 1.346(5)
F11 C25 1.339(4)
F12 C26 1.338(4)
F13 C27 1.335(4)
F14 C28 1.337(6)
F15 C29 1.347(5)
F16 C36 1.345(4)
F17 C35 1.323(4)
F18 C34 1.336(5)
F19 C33 1.334(5)
F20 C32 1.334(4)
F21 C49 1.340(5)
F22 C48 1.335(5)
F23 C47 1.332(5)
F24 C46 1.330(5)
F25 C45 1.344(5)
F26 C60 1.334(4)
F27 C59 1.334(4)
F28 C58 1.339(4)
F29 C57 1.339(5)
F30 C56 1.343(5)
F31 C67 1.342(4)
F32 C66 1.340(5)
F33 C65 1.327(5)
F34 C64 1.335(4)
F35 C63 1.342(4)
F36 C76 1.344(5)
F37 C77 1.331(5)
F38 C78 1.331(5)
F39 C79 1.336(5)
F40 C80 1.344(5)
F41 C91 1.342(5)
F42 C90 1.336(6)
F43 C89 1.335(4)
F44 C88 1.335(4)
F45 C87 1.338(4)
F46 C94 1.340(4)
F47 C95 1.337(4)
F48 C96 1.328(4)
F49 C97 1.338(5)
F50 C98 1.342(5)
F51 C111 1.348(5)
F52 C110 1.335(5)
F53 C109 1.331(5)
F54 C108 1.329(5)
F55 C107 1.344(5)
F56 C118 1.341(4)
F57 C119 1.329(4)
F58 C120 1.335(5)
F59 C121 1.341(5)
F60 C122 1.333(4)
C1 C2 1.373(5)
C1 C6 1.380(6)
C2 C3 1.387(6)
C3 C4 1.371(6)
C4 C5 1.389(6)
C5 C6 1.372(6)
C6 C7 1.523(6)
C7 C8 1.432(6)
C8 C9 1.391(6)
C9 C10 1.397(6)
C9 H1 0.9500
C10 C11 1.378(7)
C10 H2 0.9500
C11 C12 1.519(6)
C12 C19 1.510(6)
C12 C13 1.523(6)
C12 H3 1.0000
C13 C14 1.387(7)
C13 C18 1.390(6)
C14 C15 1.387(6)
C15 C16 1.378(7)
C16 C17 1.375(7)
C17 C18 1.379(6)
C19 C20 1.384(7)
C20 C21 1.395(6)
C20 H4 0.9500
C21 C22 1.383(6)
C21 H5 0.9500
C22 C23 1.447(6)
C23 C24 1.524(7)
C24 C29 1.376(7)
C24 C25 1.390(6)
C25 C26 1.366(5)
C26 C27 1.381(6)
C27 C28 1.378(6)
C28 C29 1.372(7)
C30 H6 0.9800
C30 H7 0.9800
C30 H8 0.9800
C31 H9 0.9800
C31 H10 0.9800
C31 H11 0.9800
C32 C37 1.375(6)
C32 C33 1.382(6)
C33 C34 1.370(6)
C34 C35 1.396(6)
C35 C36 1.381(5)
C36 C37 1.391(6)
C37 C38 1.519(7)
C38 C39 1.450(6)
C39 C40 1.392(7)
C40 C41 1.398(6)
C40 H12 0.9500
C41 C42 1.375(7)
C41 H13 0.9500
C42 C43 1.518(6)
C43 C50 1.504(6)
C43 C44 1.524(6)
C43 H14 1.0000
C44 C45 1.388(7)
C44 C49 1.389(6)
C45 C46 1.386(6)
C46 C47 1.377(6)
C47 C48 1.377(7)
C48 C49 1.384(6)
C50 C51 1.382(6)
C51 C52 1.399(6)
C51 H15 0.9500
C52 C53 1.382(5)
C52 H16 0.9500
C53 C54 1.444(6)
C54 C55 1.515(6)
C55 C60 1.377(5)
C55 C56 1.381(7)
C56 C57 1.370(7)
C57 C58 1.380(6)
C58 C59 1.377(5)
C59 C60 1.379(5)
C61 H17 0.9800
C61 H18 0.9800
C61 H19 0.9800
C62 H20 0.9800
C62 H21 0.9800
C62 H22 0.9800
C63 C68 1.375(6)
C63 C64 1.376(5)
C64 C65 1.380(6)
C65 C66 1.370(6)
C66 C67 1.388(6)
C67 C68 1.385(6)
C68 C69 1.521(6)
C69 C70 1.443(6)
C70 C71 1.386(6)
C71 C72 1.400(6)
C71 H23 0.9500
C72 C73 1.383(7)
C72 H24 0.9500
C73 C74 1.515(6)
C74 C81 1.509(6)
C74 C75 1.524(6)
C74 H25 1.0000
C75 C76 1.379(7)
C75 C80 1.393(6)
C76 C77 1.381(7)
C77 C78 1.370(7)
C78 C79 1.393(7)
C79 C80 1.373(6)
C81 C82 1.374(6)
C82 C83 1.387(6)
C82 H26 0.9500
C83 C84 1.383(6)
C83 H27 0.9500
C84 C85 1.446(7)
C85 C86 1.528(6)
C86 C91 1.374(7)
C86 C87 1.382(6)
C87 C88 1.375(5)
C88 C89 1.375(5)
C89 C90 1.373(6)
C90 C91 1.383(7)
C92 H28 0.9800
C92 H29 0.9800
C92 H30 0.9800
C93 H31 0.9800
C93 H32 0.9800
C93 H33 0.9800
C94 C95 1.373(5)
C94 C99 1.378(5)
C95 C96 1.384(5)
C96 C97 1.381(6)
C97 C98 1.383(7)
C98 C99 1.373(7)
C99 C100 1.518(6)
C100 C101 1.439(6)
C101 C102 1.383(6)
C102 C103 1.395(6)
C102 H34 0.9500
C103 C104 1.381(6)
C103 H35 0.9500
C104 C105 1.502(6)
C105 C112 1.515(6)
C105 C106 1.527(6)
C105 H36 1.0000
C106 C107 1.377(7)
C106 C111 1.388(6)
C107 C108 1.387(6)
C108 C109 1.371(6)
C109 C110 1.389(7)
C110 C111 1.379(6)
C112 C113 1.385(6)
C113 C114 1.403(6)
C113 H37 0.9500
C114 C115 1.385(6)
C114 H38 0.9500
C115 C116 1.447(6)
C116 C117 1.525(7)
C117 C122 1.380(6)
C117 C118 1.386(6)
C118 C119 1.385(5)
C119 C120 1.387(6)
C120 C121 1.365(6)
C121 C122 1.382(6)
C123 H39 0.9800
C123 H40 0.9800
C123 H41 0.9800
C124 H42 0.9800
C124 H43 0.9800
C124 H44 0.9800

loop_
_geom_torsion_atom_site_label_1
_geom_torsion_atom_site_label_2
_geom_torsion_atom_site_label_3
_geom_torsion_atom_site_label_4
_geom_torsion
F1 C1 C2 F2 1.1(5)
C6 C1 C2 F2 179.1(3)
F1 C1 C2 C3 -179.3(3)
C6 C1 C2 C3 -1.3(6)
F2 C2 C3 F3 -1.4(6)
C1 C2 C3 F3 179.0(3)
F2 C2 C3 C4 179.6(3)
C1 C2 C3 C4 0.0(6)
F3 C3 C4 F4 2.7(6)
C2 C3 C4 F4 -178.4(3)
F3 C3 C4 C5 -178.5(4)
C2 C3 C4 C5 0.5(6)
F4 C4 C5 F5 0.0(6)
C3 C4 C5 F5 -178.8(4)
F4 C4 C5 C6 179.0(4)
C3 C4 C5 C6 0.2(6)
F5 C5 C6 C1 177.7(3)
C4 C5 C6 C1 -1.3(6)
F5 C5 C6 C7 -4.4(6)
C4 C5 C6 C7 176.6(4)
F1 C1 C6 C5 179.9(3)
C2 C1 C6 C5 1.9(6)
F1 C1 C6 C7 1.8(6)
C2 C1 C6 C7 -176.2(4)
C5 C6 C7 O1 -87.1(6)
C1 C6 C7 O1 90.9(6)
C5 C6 C7 C8 94.3(5)
C1 C6 C7 C8 -87.8(6)
C11 N1 C8 C9 0.6(6)
C30 N1 C8 C9 172.6(4)
C11 N1 C8 C7 179.6(5)
C30 N1 C8 C7 -8.3(8)
O1 C7 C8 N1 -14.8(9)
C6 C7 C8 N1 163.7(5)
O1 C7 C8 C9 164.0(6)
C6 C7 C8 C9 -17.5(8)
N1 C8 C9 C10 0.3(6)
C7 C8 C9 C10 -178.7(5)
C8 C9 C10 C11 -1.0(6)
C8 N1 C11 C10 -1.2(6)
C30 N1 C11 C10 -173.0(5)
C8 N1 C11 C12 178.5(4)
C30 N1 C11 C12 6.7(7)
C9 C10 C11 N1 1.4(6)
C9 C10 C11 C12 -178.3(5)
N1 C11 C12 C19 -174.8(4)
C10 C11 C12 C19 4.8(7)
N1 C11 C12 C13 61.8(6)
C10 C11 C12 C13 -118.5(5)
C19 C12 C13 C14 -90.6(5)
C11 C12 C13 C14 33.3(6)
C19 C12 C13 C18 86.8(5)
C11 C12 C13 C18 -149.3(4)
C18 C13 C14 F10 -176.7(4)
C12 C13 C14 F10 0.8(6)
C18 C13 C14 C15 1.6(6)
C12 C13 C14 C15 179.1(4)
F10 C14 C15 F9 -2.3(6)
C13 C14 C15 F9 179.4(4)
F10 C14 C15 C16 176.8(4)
C13 C14 C15 C16 -1.5(7)
F9 C15 C16 F8 0.2(6)
C14 C15 C16 F8 -178.8(4)
F9 C15 C16 C17 179.8(4)
C14 C15 C16 C17 0.7(7)
F8 C16 C17 F7 -0.6(6)
C15 C16 C17 F7 179.9(4)
F8 C16 C17 C18 179.4(4)
C15 C16 C17 C18 -0.1(7)
F7 C17 C18 F6 0.3(6)
C16 C17 C18 F6 -179.8(4)
F7 C17 C18 C13 -179.7(4)
C16 C17 C18 C13 0.2(7)
C14 C13 C18 F6 179.0(4)
C12 C13 C18 F6 1.4(6)
C14 C13 C18 C17 -0.9(7)
C12 C13 C18 C17 -178.6(4)
C22 N2 C19 C20 0.3(5)
C31 N2 C19 C20 177.2(4)
C22 N2 C19 C12 -177.6(4)
C31 N2 C19 C12 -0.7(7)
C11 C12 C19 N2 78.9(6)
C13 C12 C19 N2 -154.8(4)
C11 C12 C19 C20 -98.6(6)
C13 C12 C19 C20 27.7(7)
N2 C19 C20 C21 -0.2(5)
C12 C19 C20 C21 177.5(5)
C19 C20 C21 C22 0.0(5)
C20 C21 C22 N2 0.2(5)
C20 C21 C22 C23 174.4(5)
C19 N2 C22 C21 -0.3(5)
C31 N2 C22 C21 -177.2(4)
C19 N2 C22 C23 -174.9(5)
C31 N2 C22 C23 8.2(7)
C21 C22 C23 O2 -172.1(6)
N2 C22 C23 O2 1.3(9)
C21 C22 C23 C24 8.9(8)
N2 C22 C23 C24 -177.7(4)
O2 C23 C24 C29 -77.9(7)
C22 C23 C24 C29 101.2(5)
O2 C23 C24 C25 101.5(6)
C22 C23 C24 C25 -79.5(6)
C29 C24 C25 F11 -179.2(4)
C23 C24 C25 F11 1.4(6)
C29 C24 C25 C26 0.7(6)
C23 C24 C25 C26 -178.6(4)
F11 C25 C26 F12 0.7(6)
C24 C25 C26 F12 -179.3(4)
F11 C25 C26 C27 178.9(3)
C24 C25 C26 C27 -1.0(6)
F12 C26 C27 F13 -0.4(6)
C25 C26 C27 F13 -178.7(4)
F12 C26 C27 C28 178.4(4)
C25 C26 C27 C28 0.1(6)
F13 C27 C28 F14 0.2(7)
C26 C27 C28 F14 -178.5(4)
F13 C27 C28 C29 179.8(4)
C26 C27 C28 C29 1.1(7)
F14 C28 C29 F15 -1.2(7)
C27 C28 C29 F15 179.2(4)
F14 C28 C29 C24 178.3(4)
C27 C28 C29 C24 -1.4(8)
C25 C24 C29 F15 179.9(4)
C23 C24 C29 F15 -0.8(7)
C25 C24 C29 C28 0.4(7)
C23 C24 C29 C28 179.8(5)
F20 C32 C33 F19 3.2(6)
C37 C32 C33 F19 -178.9(4)
F20 C32 C33 C34 -178.4(4)
C37 C32 C33 C34 -0.5(7)
F19 C33 C34 F18 -1.3(6)
C32 C33 C34 F18 -179.6(4)
F19 C33 C34 C35 178.9(4)
C32 C33 C34 C35 0.5(7)
F18 C34 C35 F17 0.5(6)
C33 C34 C35 F17 -179.7(4)
F18 C34 C35 C36 -180.0(4)
C33 C34 C35 C36 -0.2(6)
F17 C35 C36 F16 1.5(6)
C34 C35 C36 F16 -178.1(3)
F17 C35 C36 C37 179.3(4)
C34 C35 C36 C37 -0.3(6)
F20 C32 C37 C36 178.0(3)
C33 C32 C37 C36 0.1(6)
F20 C32 C37 C38 -4.2(6)
C33 C32 C37 C38 177.9(4)
F16 C36 C37 C32 178.1(3)
C35 C36 C37 C32 0.3(6)
F16 C36 C37 C38 0.2(6)
C35 C36 C37 C38 -177.6(4)
C32 C37 C38 O3 -59.2(7)
C36 C37 C38 O3 118.6(5)
C32 C37 C38 C39 121.5(5)
C36 C37 C38 C39 -60.7(6)
C42 N3 C39 C40 1.2(6)
C61 N3 C39 C40 173.7(4)
C42 N3 C39 C38 -178.6(5)
C61 N3 C39 C38 -6.1(8)
O3 C38 C39 N3 -20.9(9)
C37 C38 C39 N3 158.3(5)
O3 C38 C39 C40 159.3(5)
C37 C38 C39 C40 -21.5(7)
N3 C39 C40 C41 -0.1(6)
C38 C39 C40 C41 179.8(5)
C39 C40 C41 C42 -1.0(6)
C39 N3 C42 C41 -1.9(6)
C61 N3 C42 C41 -174.2(5)
C39 N3 C42 C43 175.4(4)
C61 N3 C42 C43 3.0(7)
C40 C41 C42 N3 1.8(6)
C40 C41 C42 C43 -175.3(5)
N3 C42 C43 C50 -166.9(4)
C41 C42 C43 C50 9.9(7)
N3 C42 C43 C44 68.9(6)
C41 C42 C43 C44 -114.4(6)
C50 C43 C44 C45 -96.0(5)
C42 C43 C44 C45 28.9(6)
C50 C43 C44 C49 83.2(5)
C42 C43 C44 C49 -151.9(4)
C49 C44 C45 F25 -175.4(4)
C43 C44 C45 F25 3.8(7)
C49 C44 C45 C46 2.5(6)
C43 C44 C45 C46 -178.2(4)
F25 C45 C46 F24 -2.3(6)
C44 C45 C46 F24 179.7(4)
F25 C45 C46 C47 176.4(4)
C44 C45 C46 C47 -1.6(7)
F24 C46 C47 F23 -0.3(6)
C45 C46 C47 F23 -178.9(4)
F24 C46 C47 C48 178.7(4)
C45 C46 C47 C48 0.0(7)
F23 C47 C48 F22 -0.6(6)
C46 C47 C48 F22 -179.5(4)
F23 C47 C48 C49 179.4(4)
C46 C47 C48 C49 0.5(7)
F22 C48 C49 F21 0.1(6)
C47 C48 C49 F21 -180.0(4)
F22 C48 C49 C44 -179.5(4)
C47 C48 C49 C44 0.5(7)
C45 C44 C49 F21 178.5(4)
C43 C44 C49 F21 -0.8(6)
C45 C44 C49 C48 -1.9(7)
C43 C44 C49 C48 178.8(4)
C53 N4 C50 C51 0.3(5)
C62 N4 C50 C51 177.3(4)
C53 N4 C50 C43 -178.3(4)
C62 N4 C50 C43 -1.4(7)
C42 C43 C50 N4 73.8(6)
C44 C43 C50 N4 -158.9(4)
C42 C43 C50 C51 -104.6(6)
C44 C43 C50 C51 22.7(7)
N4 C50 C51 C52 -0.5(5)
C43 C50 C51 C52 178.0(5)
C50 C51 C52 C53 0.5(5)
C51 C52 C53 N4 -0.3(5)
C51 C52 C53 C54 175.0(4)
C50 N4 C53 C52 0.0(5)
C62 N4 C53 C52 -177.0(4)
C50 N4 C53 C54 -175.6(4)
C62 N4 C53 C54 7.4(7)
C52 C53 C54 O4 -171.3(5)
N4 C53 C54 O4 3.4(8)
C52 C53 C54 C55 8.4(7)
N4 C53 C54 C55 -176.9(4)
O4 C54 C55 C60 86.9(6)
C53 C54 C55 C60 -92.8(5)
O4 C54 C55 C56 -89.7(6)
C53 C54 C55 C56 90.6(5)
C60 C55 C56 F30 -176.0(4)
C54 C55 C56 F30 0.6(7)
C60 C55 C56 C57 2.6(7)
C54 C55 C56 C57 179.2(4)
F30 C56 C57 F29 0.4(7)
C55 C56 C57 F29 -178.2(4)
F30 C56 C57 C58 176.9(4)
C55 C56 C57 C58 -1.7(7)
F29 C57 C58 F28 -1.3(6)
C56 C57 C58 F28 -177.8(4)
F29 C57 C58 C59 176.5(4)
C56 C57 C58 C59 -0.1(7)
F28 C58 C59 F27 -0.6(5)
C57 C58 C59 F27 -178.3(4)
F28 C58 C59 C60 178.6(3)
C57 C58 C59 C60 0.9(6)
C56 C55 C60 F26 177.6(4)
C54 C55 C60 F26 0.8(6)
C56 C55 C60 C59 -1.7(6)
C54 C55 C60 C59 -178.5(4)
F27 C59 C60 F26 -0.1(5)
C58 C59 C60 F26 -179.3(3)
F27 C59 C60 C55 179.2(4)
C58 C59 C60 C55 0.1(6)
F35 C63 C64 F34 -1.1(5)
C68 C63 C64 F34 -179.4(4)
F35 C63 C64 C65 179.3(3)
C68 C63 C64 C65 0.9(6)
F34 C64 C65 F33 1.9(6)
C63 C64 C65 F33 -178.5(3)
F34 C64 C65 C66 -179.5(3)
C63 C64 C65 C66 0.1(6)
F33 C65 C66 F32 -2.9(6)
C64 C65 C66 F32 178.5(3)
F33 C65 C66 C67 178.1(4)
C64 C65 C66 C67 -0.5(6)
F32 C66 C67 F31 -0.3(5)
C65 C66 C67 F31 178.7(4)
F32 C66 C67 C68 -179.1(4)
C65 C66 C67 C68 -0.1(6)
F35 C63 C68 C67 -179.9(3)
C64 C63 C68 C67 -1.5(6)
F35 C63 C68 C69 -2.7(6)
C64 C63 C68 C69 175.7(4)
F31 C67 C68 C63 -177.7(3)
C66 C67 C68 C63 1.1(6)
F31 C67 C68 C69 5.2(6)
C66 C67 C68 C69 -175.9(4)
C63 C68 C69 O5 -88.7(6)
C67 C68 C69 O5 88.3(6)
C63 C68 C69 C70 88.9(6)
C67 C68 C69 C70 -94.1(5)
C73 N5 C70 C71 -0.6(6)
C92 N5 C70 C71 -171.8(5)
C73 N5 C70 C69 -179.6(5)
C92 N5 C70 C69 9.1(8)
O5 C69 C70 N5 13.9(9)
C68 C69 C70 N5 -163.4(5)
O5 C69 C70 C71 -165.0(6)
C68 C69 C70 C71 17.7(8)
N5 C70 C71 C72 -0.6(6)
C69 C70 C71 C72 178.5(5)
C70 C71 C72 C73 1.5(6)
C70 N5 C73 C72 1.5(6)
C92 N5 C73 C72 172.5(5)
C70 N5 C73 C74 -177.7(4)
C92 N5 C73 C74 -6.7(8)
C71 C72 C73 N5 -1.8(6)
C71 C72 C73 C74 177.3(5)
N5 C73 C74 C81 174.7(4)
C72 C73 C74 C81 -4.4(7)
N5 C73 C74 C75 -62.1(7)
C72 C73 C74 C75 118.8(5)
C81 C74 C75 C76 91.6(5)
C73 C74 C75 C76 -32.1(6)
C81 C74 C75 C80 -87.2(5)
C73 C74 C75 C80 149.2(4)
C80 C75 C76 F36 176.2(4)
C74 C75 C76 F36 -2.6(7)
C80 C75 C76 C77 -1.4(7)
C74 C75 C76 C77 179.8(4)
F36 C76 C77 F37 2.6(6)
C75 C76 C77 F37 -179.8(4)
F36 C76 C77 C78 -176.7(4)
C75 C76 C77 C78 0.9(7)
F37 C77 C78 F38 -0.2(6)
C76 C77 C78 F38 179.1(4)
F37 C77 C78 C79 -179.1(4)
C76 C77 C78 C79 0.2(7)
F38 C78 C79 F39 0.9(6)
C77 C78 C79 F39 179.8(4)
F38 C78 C79 C80 -179.6(4)
C77 C78 C79 C80 -0.7(7)
F39 C79 C80 F40 -0.8(6)
C78 C79 C80 F40 179.7(4)
F39 C79 C80 C75 179.7(4)
C78 C79 C80 C75 0.2(7)
C76 C75 C80 F40 -178.7(4)
C74 C75 C80 F40 0.2(6)
C76 C75 C80 C79 0.9(7)
C74 C75 C80 C79 179.7(4)
C84 N6 C81 C82 0.0(5)
C93 N6 C81 C82 -176.9(4)
C84 N6 C81 C74 178.1(4)
C93 N6 C81 C74 1.2(7)
C73 C74 C81 N6 -79.5(6)
C75 C74 C81 N6 154.4(4)
C73 C74 C81 C82 98.2(6)
C75 C74 C81 C82 -28.0(7)
N6 C81 C82 C83 0.5(5)
C74 C81 C82 C83 -177.4(5)
C81 C82 C83 C84 -0.8(5)
C81 N6 C84 C83 -0.5(5)
C93 N6 C84 C83 176.4(4)
C81 N6 C84 C85 175.1(5)
C93 N6 C84 C85 -7.9(7)
C82 C83 C84 N6 0.8(5)
C82 C83 C84 C85 -174.6(5)
N6 C84 C85 O6 -3.7(9)
C83 C84 C85 O6 171.0(5)
N6 C84 C85 C86 177.3(4)
C83 C84 C85 C86 -8.0(8)
O6 C85 C86 C91 79.6(7)
C84 C85 C86 C91 -101.3(5)
O6 C85 C86 C87 -99.6(6)
C84 C85 C86 C87 79.5(6)
C91 C86 C87 F45 178.9(4)
C85 C86 C87 F45 -1.9(6)
C91 C86 C87 C88 0.1(7)
C85 C86 C87 C88 179.4(4)
F45 C87 C88 F44 0.4(6)
C86 C87 C88 F44 179.2(4)
F45 C87 C88 C89 -179.6(3)
C86 C87 C88 C89 -0.8(6)
F44 C88 C89 F43 -1.1(6)
C87 C88 C89 F43 178.9(4)
F44 C88 C89 C90 -177.8(4)
C87 C88 C89 C90 2.2(6)
F43 C89 C90 F42 1.4(7)
C88 C89 C90 F42 178.0(4)
F43 C89 C90 C91 -179.6(4)
C88 C89 C90 C91 -2.9(7)
C87 C86 C91 F41 179.7(4)
C85 C86 C91 F41 0.5(7)
C87 C86 C91 C90 -0.8(7)
C85 C86 C91 C90 180.0(5)
F42 C90 C91 F41 0.7(7)
C89 C90 C91 F41 -178.3(4)
F42 C90 C91 C86 -178.8(4)
C89 C90 C91 C86 2.2(7)
F46 C94 C95 F47 -0.8(5)
C99 C94 C95 F47 -179.0(4)
F46 C94 C95 C96 179.5(3)
C99 C94 C95 C96 1.3(6)
F47 C95 C96 F48 1.2(5)
C94 C95 C96 F48 -179.1(3)
F47 C95 C96 C97 178.3(4)
C94 C95 C96 C97 -2.0(6)
F48 C96 C97 F49 1.1(6)
C95 C96 C97 F49 -176.0(4)
F48 C96 C97 C98 177.6(4)
C95 C96 C97 C98 0.5(7)
F49 C97 C98 F50 -0.9(7)
C96 C97 C98 F50 -177.3(4)
F49 C97 C98 C99 178.1(4)
C96 C97 C98 C99 1.7(7)
F50 C98 C99 C94 176.6(4)
C97 C98 C99 C94 -2.4(7)
F50 C98 C99 C100 -0.4(7)
C97 C98 C99 C100 -179.4(4)
F46 C94 C99 C98 -177.3(4)
C95 C94 C99 C98 0.8(6)
F46 C94 C99 C100 -0.3(6)
C95 C94 C99 C100 177.9(4)
C98 C99 C100 O7 89.5(6)
C94 C99 C100 O7 -87.4(6)
C98 C99 C100 C101 -91.9(5)
C94 C99 C100 C101 91.1(5)
C104 N7 C101 C102 -0.4(5)
C123 N7 C101 C102 176.6(4)
C104 N7 C101 C100 176.5(4)
C123 N7 C101 C100 -6.4(7)
O7 C100 C101 N7 -5.2(8)
C99 C100 C101 N7 176.4(4)
O7 C100 C101 C102 171.2(5)
C99 C100 C101 C102 -7.2(7)
N7 C101 C102 C103 1.0(5)
C100 C101 C102 C103 -175.8(4)
C101 C102 C103 C104 -1.2(5)
C101 N7 C104 C103 -0.3(5)
C123 N7 C104 C103 -177.3(4)
C101 N7 C104 C105 178.6(4)
C123 N7 C104 C105 1.6(7)
C102 C103 C104 N7 0.9(5)
C102 C103 C104 C105 -177.9(4)
N7 C104 C105 C112 -72.5(6)
C103 C104 C105 C112 106.2(5)
N7 C104 C105 C106 160.3(4)
C103 C104 C105 C106 -21.0(7)
C104 C105 C106 C107 94.5(5)
C112 C105 C106 C107 -30.4(6)
C104 C105 C106 C111 -83.4(5)
C112 C105 C106 C111 151.7(4)
C111 C106 C107 F55 175.7(4)
C105 C106 C107 F55 -2.3(7)
C111 C106 C107 C108 -1.6(7)
C105 C106 C107 C108 -179.7(4)
F55 C107 C108 F54 3.6(6)
C106 C107 C108 F54 -179.0(4)
F55 C107 C108 C109 -176.2(4)
C106 C107 C108 C109 1.3(7)
F54 C108 C109 F53 -0.2(6)
C107 C108 C109 F53 179.6(4)
F54 C108 C109 C110 -180.0(4)
C107 C108 C109 C110 -0.2(7)
F53 C109 C110 F52 0.1(6)
C108 C109 C110 F52 179.9(4)
F53 C109 C110 C111 179.9(4)
C108 C109 C110 C111 -0.3(6)
F52 C110 C111 F51 -0.8(6)
C109 C110 C111 F51 179.5(4)
F52 C110 C111 C106 179.7(4)
C109 C110 C111 C106 -0.1(7)
C107 C106 C111 F51 -178.5(4)
C105 C106 C111 F51 -0.4(6)
C107 C106 C111 C110 1.0(7)
C105 C106 C111 C110 179.2(4)
C115 N8 C112 C113 2.3(5)
C124 N8 C112 C113 174.1(5)
C115 N8 C112 C105 -176.3(4)
C124 N8 C112 C105 -4.4(7)
C104 C105 C112 N8 167.5(4)
C106 C105 C112 N8 -68.1(6)
C104 C105 C112 C113 -10.7(7)
C106 C105 C112 C113 113.7(5)
N8 C112 C113 C114 -2.1(6)
C105 C112 C113 C114 176.3(5)
C112 C113 C114 C115 1.2(6)
C112 N8 C115 C114 -1.5(6)
C124 N8 C115 C114 -173.5(4)
C112 N8 C115 C116 178.9(5)
C124 N8 C115 C116 6.9(8)
C113 C114 C115 N8 0.2(6)
C113 C114 C115 C116 179.8(5)
N8 C115 C116 O8 20.4(8)
C114 C115 C116 O8 -159.1(5)
N8 C115 C116 C117 -158.6(5)
C114 C115 C116 C117 21.9(7)
O8 C116 C117 C122 58.6(7)
C115 C116 C117 C122 -122.3(5)
O8 C116 C117 C118 -119.0(5)
C115 C116 C117 C118 60.1(6)
C122 C117 C118 F56 -177.8(3)
C116 C117 C118 F56 -0.1(6)
C122 C117 C118 C119 -0.1(6)
C116 C117 C118 C119 177.7(4)
F56 C118 C119 F57 -1.5(5)
C117 C118 C119 F57 -179.3(4)
F56 C118 C119 C120 177.3(3)
C117 C118 C119 C120 -0.4(6)
F57 C119 C120 F58 -1.5(6)
C118 C119 C120 F58 179.6(4)
F57 C119 C120 C121 179.8(4)
C118 C119 C120 C121 0.9(6)
F58 C120 C121 F59 1.5(6)
C119 C120 C121 F59 -179.8(4)
F58 C120 C121 C122 -179.6(4)
C119 C120 C121 C122 -0.9(7)
C118 C117 C122 F60 -177.9(3)
C116 C117 C122 F60 4.4(6)
C118 C117 C122 C121 0.1(6)
C116 C117 C122 C121 -177.6(4)
F59 C121 C122 F60 -2.7(6)
C120 C121 C122 F60 178.4(4)
F59 C121 C122 C117 179.2(4)
C120 C121 C122 C117 0.4(6)
